data_7128008
loop_
_publ_author_name
'Qiao, Lei'
'Chen, Dandan'
'Zhu, Jun'
'Mu\~noz-Castro, Alvaro'
'Sun, Zhong-Ming'

_publ_section_title
;
 [Bi<sub>6</sub>Mo<sub>3</sub>(CO)<sub>9</sub>]<sup>4-</sup>: a multiple
 local \s-aromatic cluster containing a distorted Bi<sub>6</sub>
 triangular prism.
;
_journal_issue 30
_journal_name_full 'Chemical communications (Cambridge, England)'
_journal_page_first 3656
_journal_page_last 3659
_journal_paper_doi 10.1039/d1cc00734c
_journal_volume 57
_journal_year 2021
_chemical_formula_moiety 'Bi6 C9 Mo3 O9, 2(C18 H36 K N2 O6), C18 H35.045 K N2 O6, C17 H33.46 K N2 O5'
_chemical_formula_sum 'C81 H144.01 Bi6 K4 Mo3 N8 O33'
_chemical_formula_weight 3456.14
_space_group_crystal_system triclinic
_space_group_IT_number 2
_space_group_name_Hall '-P 1'
_space_group_name_H-M_alt 'P -1'
_atom_sites_solution_hydrogens geom
_atom_sites_solution_primary iterative
_audit_creation_date 2021-01-06
_audit_creation_method
;
Olex2 1.3-beta
(compiled 2020.07.31 svn.rc2a77460 for OlexSys, GUI svn.r6145)
;
_audit_update_record
;
2021-01-11 deposited with the CCDC.	2021-03-08 downloaded from the CCDC.
;
_cell_angle_alpha 76.0792(11)
_cell_angle_beta 77.6588(10)
_cell_angle_gamma 62.9932(15)
_cell_formula_units_Z 2
_cell_length_a 15.0576(2)
_cell_length_b 16.1907(3)
_cell_length_c 30.1290(3)
_cell_measurement_reflns_used 34028
_cell_measurement_temperature 100.00(10)
_cell_measurement_theta_max 75.6290
_cell_measurement_theta_min 3.9480
_cell_volume 6305.52(18)
_computing_cell_refinement 'CrysAlisPro 1.171.40.84a (Rigaku OD, 2020)'
_computing_data_collection 'CrysAlisPro 1.171.40.84a (Rigaku OD, 2020)'
_computing_data_reduction 'CrysAlisPro 1.171.40.84a (Rigaku OD, 2020)'
_computing_molecular_graphics 'Olex2 1.3-beta (Dolomanov et al., 2009)'
_computing_publication_material 'Olex2 1.3-beta (Dolomanov et al., 2009)'
_computing_structure_refinement 'olex2.refine 1.3-beta (Bourhis et al., 2015)'
_computing_structure_solution 'olex2.solve 1.3-beta (Bourhis et al., 2015)'
_diffrn_ambient_environment N~2~
_diffrn_ambient_temperature 100.00(10)
_diffrn_detector 'Hybrid Pixel Array Detector'
_diffrn_detector_area_resol_mean 10.0000
_diffrn_measured_fraction_theta_full 0.980
_diffrn_measured_fraction_theta_max 0.996
_diffrn_measurement_details
;
List of Runs (angles in degrees, time in seconds):

  # Type    Start    End  Width  t~exp~   \w     \q     \k     \f   Frames
#--------------------------------------------------------------------------
  1  \w    -47.00  -3.50   0.50    0.50    --    0.00 -77.00  90.00   87
  2  \w    -89.00 -25.00   0.50    0.50    --    0.00 -38.00 -60.00  128
  3  \w     -6.00  39.50   0.50    0.50    --    0.00  82.00  60.00   91
  4  \w    -32.00  33.50   0.50    0.50    --    0.00 -82.00 -60.00  131
  5  \w    -34.00   3.50   0.50    0.50    --    0.00  82.00 120.00   75
  6  \w     -3.00  24.50   0.50    0.50    --    0.00 -82.00   0.00   55
  7  \w    -39.00  -7.50   0.50    0.50    --    0.00 -82.00  60.00   63
  8  \w    -31.00  32.50   0.50    0.50    --    0.00 -82.00-180.00  127
  9  \w    -16.00  22.00   0.50    0.50    --    0.00 -38.00 -60.00   76
 10  \w     13.00 124.50   0.50    2.00    --  101.30 -57.00 120.00  223
 11  \w     89.00 115.00   0.50    2.00    --  101.30 -57.00 -90.00   52
 12  \w     12.00  71.50   0.50    2.00    --  101.30 -57.00 -90.00  119
 13  \w     14.00 125.00   0.50    2.00    --  101.30 -38.00 -90.00  222
 14  \w     60.00 103.50   0.50    2.00    --  101.30 -82.00 -90.00   87
 15  \w     82.00 109.50   0.50    2.00    --  101.30 -82.00  60.00   55
 16  \w     23.00  76.50   0.50    2.00    --  101.30 -82.00  60.00  107
 17  \w     27.00 133.00   0.50    2.00    --  101.30 -82.00 120.00  212
 18  \w     21.00 108.50   0.50    2.00    --  101.30 -38.00 120.00  175
 19  \w     96.00 136.00   0.50    2.00    --  101.30 -82.00-180.00   80
 20  \w     34.00 128.00   0.50    2.00    --  101.30 -82.00 -30.00  188
 21  \w     78.00 157.50   0.50    2.00    --  101.30  38.00  90.00  159
 22  \w     47.00 109.00   0.50    2.00    --  101.30 -82.00  30.00  124
 23  \w     69.00 177.00   0.50    2.00    --  101.30  19.00  60.00  216
 24  \w     16.00  41.50   0.50    2.00    --  101.30 -82.00 -90.00   51
 25  \w     82.00 107.50   0.50    2.00    --  101.30 -82.00-150.00   51
 26  \w    117.00 142.50   0.50    2.00    --  101.30  77.00 -60.00   51
;
_diffrn_measurement_device 'four-circle diffractometer'
_diffrn_measurement_device_type 'XtaLAB AFC12 (RINC): Kappa single'
_diffrn_measurement_method '\w scans'
_diffrn_orient_matrix_type 'CrysAlisPro convention (1999,Acta A55,543-557)'
_diffrn_orient_matrix_UB_11 -0.0051566000
_diffrn_orient_matrix_UB_12 -0.0952040000
_diffrn_orient_matrix_UB_13 0.0188637000
_diffrn_orient_matrix_UB_21 -0.0819230000
_diffrn_orient_matrix_UB_22 0.0275129000
_diffrn_orient_matrix_UB_23 -0.0308108000
_diffrn_orient_matrix_UB_31 0.0815116000
_diffrn_orient_matrix_UB_32 -0.0436306000
_diffrn_orient_matrix_UB_33 -0.0388726000
_diffrn_radiation_monochromator mirror
_diffrn_radiation_probe x-ray
_diffrn_radiation_type 'Cu K\a'
_diffrn_radiation_wavelength 1.54184
_diffrn_reflns_av_R_equivalents 0.0891
_diffrn_reflns_av_unetI/netI 0.0756
_diffrn_reflns_Laue_measured_fraction_full 0.980
_diffrn_reflns_Laue_measured_fraction_max 0.996
_diffrn_reflns_limit_h_max 17
_diffrn_reflns_limit_h_min -16
_diffrn_reflns_limit_k_max 19
_diffrn_reflns_limit_k_min -19
_diffrn_reflns_limit_l_max 34
_diffrn_reflns_limit_l_min -35
_diffrn_reflns_number 61639
_diffrn_reflns_point_group_measured_fraction_full 0.980
_diffrn_reflns_point_group_measured_fraction_max 0.996
_diffrn_reflns_theta_full 67.684
_diffrn_reflns_theta_max 66.998
_diffrn_reflns_theta_min 3.976
_diffrn_source 'Rotating-anode X-ray tube (dual wavelength)'
_diffrn_source_type 'Rigaku (Cu) X-ray DW Source'
_exptl_absorpt_coefficient_mu 20.173
_exptl_absorpt_correction_T_max 1.00000
_exptl_absorpt_correction_T_min 0.21389
_exptl_absorpt_correction_type multi-scan
_exptl_absorpt_process_details
;
CrysAlisPro 1.171.40.84a (Rigaku Oxford Diffraction, 2020)
Empirical absorption correction using spherical harmonics,
implemented in SCALE3 ABSPACK scaling algorithm.
;
_exptl_crystal_colour black
_exptl_crystal_colour_primary black
_exptl_crystal_density_diffrn 1.820
_exptl_crystal_description block
_exptl_crystal_F_000 3300
_exptl_crystal_size_max 0.4
_exptl_crystal_size_mid 0.15
_exptl_crystal_size_min 0.15
_refine_diff_density_max 7.002
_refine_diff_density_min -5.144
_refine_diff_density_rms 0.435
_refine_ls_extinction_method none
_refine_ls_goodness_of_fit_ref 1.027
_refine_ls_hydrogen_treatment constr
_refine_ls_matrix_type full
_refine_ls_number_parameters 1327
_refine_ls_number_reflns 22367
_refine_ls_number_restraints 7370
_refine_ls_restrained_S_all 0.902
_refine_ls_R_factor_all 0.0996
_refine_ls_R_factor_gt 0.0927
_refine_ls_shift/su_max 0.002
_refine_ls_shift/su_mean 0.000
_refine_ls_structure_factor_coef Fsqd
_refine_ls_weighting_details
;
 w=1/[\s^2^(Fo^2^)+(0.1612P)^2^+209.6449P]
 where P=(Fo^2^+2Fc^2^)/3
;
_refine_ls_weighting_scheme calc
_refine_ls_wR_factor_gt 0.2488
_refine_ls_wR_factor_ref 0.2556
_reflns_Friedel_coverage 0.000
_reflns_number_gt 19401
_reflns_number_total 22367
_reflns_threshold_expression 'I > 2\s(I)'
_cod_data_source_file d1cc00734c2.cif
_cod_data_source_block complex_1
_cod_depositor_comments 'Adding full bibliography for 7128008--7128009.cif.'
_cod_original_cell_volume 6305.52(17)
_cod_database_code 7128008
_shelxl_version_number 2013-2
_shelx_space_group_comment
;
The symmetry employed for this shelxl refinement is uniquely defined
by the following loop, which should always be used as a source of
symmetry information in preference to the above space-group names.
They are only intended as comments.
;
_reflns_odcompleteness_completeness 99.62
_reflns_odcompleteness_iscentric 1
_reflns_odcompleteness_theta 66.97
_olex2_refinement_description
;
1. Fixed Uiso
 At 1.2 times of:
  All C(H) groups, All C(H,H) groups, All C(H,H,H,H) groups
2. Restrained distances
 N7-C37 = N7-C48 = N7-C49 = N8-C43 = N8-C54
 1.49 with sigma of 0.01
 N7'-C37' = N7'-C48' = N7'-C49 = N8'-C43' = N8'-C54'
 1.49 with sigma of 0.01
 C37-C38 = C39-C40 = C41-C42 = C53-C54 = C51-C52
 1.54 with sigma of 0.01
 C37'-C38' = C39-C40' = C41'-C42 = C53'-C54' = C51'-C52
 1.54 with sigma of 0.01
 C49-C50
 1.54 with sigma of 0.01
 O13-C50 = O13-C51 = O14-C52 = O14-C53
 1.43 with sigma of 0.01
 O13-C51' = O14'-C52 = O14'-C53'
 1.43 with sigma of 0.01
 O18-C44 = O18-C45 = O17-C46 = O17-C47
 1.43 with sigma of 0.01
 O18'-C44' = O17'-C46' = O17'-C47
 1.43 with sigma of 0.01
 O15-C40 = O15-C41
 1.43 with sigma of 0.01
 O15'-C40' = O15'-C41'
 1.43 with sigma of 0.01
 N7-C49
 1.49 with sigma of 0.01
 N8-C43
 1.49 with sigma of 0.01
 C44-C43
 1.54 with sigma of 0.01
 O18'-C45
 1.43 with sigma of 0.01
 C55'-N5' = C66'-N5' = C65'-N5' = C60'-N6
 1.49 with sigma of 0.01
 C55-N5 = C66-N5 = C67-N5 = C60-N6 = C61-N6 = C72-N6
 1.49 with sigma of 0.01
 C69-C70 = C67-C68 = C69'-C70' = C67'-C68'
 1.54 with sigma of 0.01
 C55'-C56' = C59-C60' = C63-C64' = C65'-C66' = C71'-C72
 1.54 with sigma of 0.01
 C55-C56 = C59-C60 = C61-C62 = C63-C64 = C65-C66 = C71-C72
 1.54 with sigma of 0.01
3. Uiso/Uaniso restraints and constraints
All non-hydrogen atoms have similar U: within 3.8A with sigma of 0.02 and sigma
for terminal atoms of 0.04 within 3.8A
All non-hydrogen atoms restrained to be isotropic: with sigma of 0.01 and sigma
for terminal atoms of 0.02
Uanis(K3) = Uanis(K3')
Uanis(K4) = Uanis(K4')
Uanis(O14) = Uanis(O14')
Uanis(O15) = Uanis(O15')
Uanis(O17) = Uanis(O17')
Uanis(O18) = Uanis(O18')
Uanis(O20) = Uanis(O20')
Uanis(O21) = Uanis(O21')
Uanis(O22) = Uanis(O22')
Uanis(O28) = Uanis(O28')
Uanis(O30) = Uanis(O30')
Uanis(N5) = Uanis(N5')
Uanis(N7) = Uanis(N7')
Uanis(N8) = Uanis(N8')
Uanis(C37) = Uanis(C37')
Uanis(C38) = Uanis(C38')
Uanis(C40) = Uanis(C40')
Uanis(C41) = Uanis(C41')
Uanis(C43) = Uanis(C43')
Uanis(C44) = Uanis(C44')
Uanis(C46) = Uanis(C46')
Uanis(C48) = Uanis(C48')
Uanis(C51) = Uanis(C51')
Uanis(C53) = Uanis(C53')
Uanis(C54) = Uanis(C54')
Uanis(C55) = Uanis(C55')
Uanis(C56) = Uanis(C56')
Uanis(C60) = Uanis(C60')
Uanis(C64) = Uanis(C64')
Uanis(C65) = Uanis(C65')
Uanis(C66) = Uanis(C66')
Uanis(C67) = Uanis(C67')
Uanis(C68) = Uanis(C68')
Uanis(C69) = Uanis(C69')
Uanis(C70) = Uanis(C70')
Uanis(C71) = Uanis(C71')
4. Others
 Sof(K3')=Sof(O14')=Sof(O15')=Sof(O17')=Sof(O18')=Sof(N7')=Sof(N8')=Sof(C37')=
 Sof(H37c)=Sof(H37d)=Sof(C38')=Sof(H38c)=Sof(H38d)=Sof(H39c)=Sof(H39d)=
 Sof(C40')=Sof(H40c)=Sof(H40d)=Sof(C41')=Sof(H41c)=Sof(H41d)=Sof(H42c)=
 Sof(H42d)=Sof(C43')=Sof(H43a)=Sof(H43b)=Sof(C44')=Sof(H44c)=Sof(H44d)=
 Sof(H45c)=Sof(H45d)=Sof(C46')=Sof(H46c)=Sof(H46d)=Sof(H47c)=Sof(H47d)=
 Sof(C48')=Sof(H48c)=Sof(H48d)=Sof(H49c)=Sof(H49d)=Sof(C51')=Sof(H51c)=
 Sof(H51d)=Sof(H52c)=Sof(H52d)=Sof(C53')=Sof(H53c)=Sof(H53d)=Sof(C54')=
 Sof(H54c)=Sof(H54d)=1-FVAR(1)
 Sof(K3)=Sof(O14)=Sof(O15)=Sof(O17)=Sof(O18)=Sof(N7)=Sof(N8)=Sof(C37)=
 Sof(H37a)=Sof(H37b)=Sof(C38)=Sof(H38a)=Sof(H38b)=Sof(H39a)=Sof(H39b)=Sof(C40)=
 Sof(H40a)=Sof(H40b)=Sof(C41)=Sof(H41a)=Sof(H41b)=Sof(H42a)=Sof(H42b)=Sof(C43)=
 Sof(C44)=Sof(H44a)=Sof(H44b)=Sof(H45a)=Sof(H45b)=Sof(C46)=Sof(H46a)=Sof(H46b)=
 Sof(H47a)=Sof(H47b)=Sof(C48)=Sof(H48a)=Sof(H48b)=Sof(H49a)=Sof(H49b)=Sof(C51)=
 Sof(H51a)=Sof(H51b)=Sof(H52a)=Sof(H52b)=Sof(C53)=Sof(H53a)=Sof(H53b)=Sof(C54)=
 Sof(H54a)=Sof(H54b)=FVAR(1)
 Sof(K4')=Sof(O20')=Sof(O21')=Sof(O22')=Sof(N5')=Sof(C55')=Sof(H55c)=Sof(H55d)=
 Sof(C56')=Sof(H56c)=Sof(H56d)=Sof(H59c)=Sof(H59d)=Sof(C60')=Sof(H60c)=
 Sof(H60d)=Sof(H62c)=Sof(H62d)=Sof(H63c)=Sof(H63d)=Sof(C64')=Sof(H64c)=
 Sof(H64d)=Sof(C65')=Sof(H65')=Sof(C66')=Sof(H66c)=Sof(H66d)=Sof(C67')=
 Sof(H67c)=Sof(H67d)=Sof(C68')=Sof(H68c)=Sof(H68d)=Sof(C69')=Sof(H69c)=
 Sof(H69d)=Sof(C70')=Sof(H70c)=Sof(H70d)=Sof(C71')=Sof(H71c)=Sof(H71d)=
 Sof(H72c)=Sof(H72d)=1-FVAR(2)
 Sof(K4)=Sof(O20)=Sof(O21)=Sof(O22)=Sof(N5)=Sof(C55)=Sof(H55a)=Sof(H55b)=
 Sof(C56)=Sof(H56a)=Sof(H56b)=Sof(H59a)=Sof(H59b)=Sof(C60)=Sof(H60a)=Sof(H60b)=
 Sof(H62a)=Sof(H62b)=Sof(H63a)=Sof(H63b)=Sof(C64)=Sof(H64a)=Sof(H64b)=Sof(C65)=
 Sof(H65a)=Sof(H65b)=Sof(C66)=Sof(H66a)=Sof(H66b)=Sof(C67)=Sof(H67a)=Sof(H67b)=
 Sof(C68)=Sof(H68a)=Sof(H68b)=Sof(C69)=Sof(H69a)=Sof(H69b)=Sof(C70)=Sof(H70a)=
 Sof(H70b)=Sof(C71)=Sof(H71a)=Sof(H71b)=Sof(H72a)=Sof(H72b)=FVAR(2)
 Sof(O28')=Sof(O30')=1-FVAR(3)
 Sof(O28)=Sof(O30)=FVAR(3)
 Fixed Sof: O23(0.5) O24(0.5) C57(0.5) H57a(0.5) H57b(0.5) C58(0.5) H58a(0.5)
 H58b(0.5)
5.a Ternary CH refined with riding coordinates:
 C65'(H65')
5.b Secondary CH2 refined with riding coordinates:
 C1(H1a,H1b), C2(H2a,H2b), C3(H3a,H3b), C4(H4a,H4b), C5(H5a,H5b), C6(H6a,H6b),
 C7(H7a,H7b), C8(H8a,H8b), C9(H9a,H9b), C10(H10a,H10b), C11(H11a,H11b),
 C12(H12a,H12b), C13(H13a,H13b), C14(H14a,H14b), C15(H15a,H15b), C16(H16a,H16b),
  C17(H17a,H17b), C18(H18a,H18b), C19(H19a,H19b), C20(H20a,H20b), C21(H21a,
 H21b), C22(H22a,H22b), C23(H23a,H23b), C24(H24a,H24b), C25(H25a,H25b),
 C26(H26a,H26b), C27(H27a,H27b), C28(H28a,H28b), C29(H29a,H29b), C30(H30a,H30b),
  C31(H31a,H31b), C32(H32a,H32b), C33(H33a,H33b), C34(H34a,H34b), C35(H35a,
 H35b), C36(H36a,H36b), C37(H37a,H37b), C38(H38a,H38b), C37'(H37c,H37d),
 C38'(H38c,H38d), C39(H39a,H39b), C39(H39c,H39d), C40(H40a,H40b), C41(H41a,
 H41b), C40'(H40c,H40d), C41'(H41c,H41d), C42(H42c,H42d), C42(H42a,H42b),
 C44(H44a,H44b), C43'(H43a,H43b), C44'(H44c,H44d), C45(H45a,H45b), C45(H45c,
 H45d), C46(H46a,H46b), C46'(H46c,H46d), C47(H47c,H47d), C47(H47a,H47b),
 C48(H48a,H48b), C48'(H48c,H48d), C49(H49a,H49b), C49(H49c,H49d), C50(H50a,
 H50b), C51(H51a,H51b), C51'(H51c,H51d), C52(H52a,H52b), C52(H52c,H52d),
 C53(H53a,H53b), C54(H54a,H54b), C53'(H53c,H53d), C54'(H54c,H54d), C55(H55a,
 H55b), C56(H56a,H56b), C55'(H55c,H55d), C56'(H56c,H56d), C57(H57a,H57b),
 C58(H58a,H58b), C59(H59a,H59b), C59(H59c,H59d), C60(H60a,H60b), C60'(H60c,
 H60d), C61(H61a,H61b), C62(H62c,H62d), C62(H62a,H62b), C63(H63a,H63b),
 C63(H63c,H63d), C64(H64a,H64b), C65(H65a,H65b), C66(H66a,H66b), C67(H67a,H67b),
  C68(H68a,H68b), C69(H69a,H69b), C70(H70a,H70b), C71(H71a,H71b), C64'(H64c,
 H64d), C66'(H66c,H66d), C67'(H67c,H67d), C68'(H68c,H68d), C69'(H69c,H69d),
 C70'(H70c,H70d), C71'(H71c,H71d), C72(H72a,H72b), C72(H72c,H72d)
;
_smtbx_masks_void_probe_radius 1.2
_smtbx_masks_void_truncation_radius 1.2
_olex2_submission_special_instructions 'No special instructions were received'
_oxdiff_exptl_absorpt_empirical_details
;
Empirical correction (ABSPACK) includes:
- Absorption correction using spherical harmonics
- Frame scaling
;
_oxdiff_exptl_absorpt_empirical_full_max 3.994
_oxdiff_exptl_absorpt_empirical_full_min 0.421

loop_
_space_group_symop_operation_xyz
'x, y, z'
'-x, -y, -z'

loop_
_atom_site_label
_atom_site_type_symbol
_atom_site_fract_x
_atom_site_fract_y
_atom_site_fract_z
_atom_site_U_iso_or_equiv
_atom_site_adp_type
_atom_site_occupancy
_atom_site_site_symmetry_order
_atom_site_calc_flag
_atom_site_refinement_flags_posn
_atom_site_refinement_flags_adp
_atom_site_refinement_flags_occupancy
_atom_site_disorder_assembly
_atom_site_disorder_group
Bi1 Bi 0.34002(4) 0.13795(4) 0.29795(2) 0.02012(15) Uani 1 1 d . U . . .
Bi2 Bi 0.40965(5) 0.26457(4) 0.21998(2) 0.02526(16) Uani 1 1 d . U . . .
Bi3 Bi 0.25095(4) 0.19632(4) 0.20502(2) 0.02118(16) Uani 1 1 d . U . . .
Bi4 Bi 0.13654(5) 0.34322(4) 0.33348(2) 0.02364(16) Uani 1 1 d . U . . .
Bi5 Bi 0.21897(5) 0.45671(4) 0.25120(2) 0.02390(16) Uani 1 1 d . U . . .
Bi6 Bi 0.07011(4) 0.38114(4) 0.23564(2) 0.02522(16) Uani 1 1 d . U . . .
Mo1 Mo 0.35396(9) 0.30529(8) 0.31629(4) 0.0225(3) Uani 1 1 d . U . . .
Mo2 Mo 0.23931(10) 0.38817(9) 0.16364(4) 0.0255(3) Uani 1 1 d . U . . .
Mo3 Mo 0.12020(8) 0.19498(8) 0.29683(3) 0.0185(2) Uani 1 1 d . U . . .
K1 K 0.8595(2) 0.8309(2) 0.38892(11) 0.0273(6) Uani 1 1 d . U . . .
K2 K 0.6390(2) 0.2522(2) 0.52132(9) 0.0194(6) Uani 1 1 d . U . . .
K3 K 0.5703(7) 0.6924(7) 0.1965(4) 0.0495(12) Uani 0.477(7) 1 d . U P A 1
K4 K 0.8542(8) 0.2447(8) 0.0794(3) 0.0410(10) Uani 0.460(7) 1 d . U P B 1
K3' K 0.5471(7) 0.7034(6) 0.1707(3) 0.0495(12) Uani 0.523(7) 1 d . U P A 2
K4' K 0.8088(7) 0.2916(7) 0.0825(2) 0.0410(10) Uani 0.540(7) 1 d . U P B 2
O1 O 1.0315(10) 0.7482(9) 0.3270(5) 0.045(3) Uani 1 1 d . U . . .
O2 O 0.9679(10) 0.6301(9) 0.3994(5) 0.044(3) Uani 1 1 d . U . . .
O3 O 0.9079(8) 0.9752(7) 0.3997(3) 0.025(2) Uani 1 1 d . U . . .
O4 O 0.8945(8) 0.8364(8) 0.4770(4) 0.027(2) Uani 1 1 d . U . . .
O5 O 0.6577(9) 0.8477(9) 0.4131(4) 0.035(2) Uani 1 1 d . U . . .
O6 O 0.7151(9) 0.9422(9) 0.3277(4) 0.033(2) Uani 1 1 d . U . . .
O7 O 0.7732(8) 0.2894(8) 0.4447(4) 0.030(2) Uani 1 1 d . U . . .
O8 O 0.8100(9) 0.2661(9) 0.5359(4) 0.034(2) Uani 1 1 d . U . . .
O9 O 0.6400(8) 0.1043(7) 0.5915(3) 0.0230(19) Uani 1 1 d . U . . .
O10 O 0.6371(8) 0.0908(7) 0.4999(3) 0.0250(19) Uani 1 1 d . U . . .
O11 O 0.4565(8) 0.3803(7) 0.4899(3) 0.0247(19) Uani 1 1 d . U . . .
O12 O 0.4926(8) 0.4008(7) 0.5724(3) 0.026(2) Uani 1 1 d . U . . .
O13 O 0.6775(13) 0.5298(14) 0.2608(7) 0.081(3) Uani 1 1 d D U . . .
O14 O 0.517(2) 0.552(2) 0.2348(9) 0.065(3) Uani 0.477(7) 1 d D U P A 1
O15 O 0.352(2) 0.911(3) 0.2177(11) 0.064(3) Uani 0.477(7) 1 d D U P A 1
O14' O 0.4855(18) 0.553(2) 0.2436(10) 0.065(3) Uani 0.523(7) 1 d D U P A 2
O15' O 0.404(2) 0.848(2) 0.2222(10) 0.064(3) Uani 0.523(7) 1 d D U P A 2
O16 O 0.6045(15) 0.8368(14) 0.2220(7) 0.077(3) Uani 1 1 d . U . . .
O17 O 0.717(2) 0.656(3) 0.1300(12) 0.072(3) Uani 0.477(7) 1 d D U P A 1
O18 O 0.520(2) 0.714(2) 0.1073(8) 0.063(3) Uani 0.477(7) 1 d D U P A 1
O17' O 0.730(2) 0.657(3) 0.1099(12) 0.072(3) Uani 0.523(7) 1 d D U P A 2
O18' O 0.4700(17) 0.7625(19) 0.0828(11) 0.063(3) Uani 0.523(7) 1 d D U P A 2
O19 O 0.9382(14) 0.0817(14) 0.0955(6) 0.072(3) Uani 1 1 d . U . . .
O20 O 0.825(3) 0.189(3) 0.0146(13) 0.062(3) Uani 0.460(7) 1 d . U P B 1
O21 O 0.647(3) 0.318(3) 0.1089(11) 0.051(2) Uani 0.460(7) 1 d . U P B 1
O22 O 0.780(3) 0.281(2) 0.1698(11) 0.049(2) Uani 0.460(7) 1 d . U P B 1
O20' O 0.856(3) 0.139(3) 0.0186(11) 0.062(3) Uani 0.540(7) 1 d . U P B 2
O21' O 0.601(2) 0.362(2) 0.1081(9) 0.051(2) Uani 0.540(7) 1 d . U P B 2
O22' O 0.728(2) 0.313(2) 0.1755(9) 0.049(2) Uani 0.540(7) 1 d . U P B 2
O23 O 0.947(2) 0.368(2) 0.0808(10) 0.053(3) Uani 0.5 1 d . U P . .
O24 O 0.788(2) 0.465(2) 0.0260(10) 0.059(4) Uani 0.5 1 d . U P B .
O25 O 0.3791(10) 0.1801(9) 0.4132(4) 0.038(3) Uani 1 1 d . U . . .
O26 O 0.5825(9) 0.2557(9) 0.3020(4) 0.034(2) Uani 1 1 d . U . . .
O27 O 0.3170(9) 0.4818(8) 0.3555(4) 0.036(3) Uani 1 1 d . U . . .
O28 O 0.340(3) 0.527(2) 0.1277(10) 0.047(4) Uani 0.52(3) 1 d . U P C 1
O28' O 0.291(3) 0.559(3) 0.1255(11) 0.047(4) Uani 0.48(3) 1 d . U P C 2
O29 O 0.3521(15) 0.2968(12) 0.0768(5) 0.076(5) Uani 1 1 d . U . . .
O30 O 0.063(2) 0.534(2) 0.1084(10) 0.039(5) Uani 0.52(3) 1 d . U P C 1
O30' O 0.052(2) 0.501(3) 0.1103(11) 0.039(5) Uani 0.48(3) 1 d . U P C 2
O31 O 0.1579(10) -0.0004(8) 0.2807(4) 0.039(3) Uani 1 1 d . U . . .
O32 O -0.1084(8) 0.2633(8) 0.2979(4) 0.032(2) Uani 1 1 d . U . . .
O33 O 0.0874(9) 0.1181(8) 0.4013(3) 0.029(2) Uani 1 1 d . U . . .
N1 N 0.9083(11) 0.9525(10) 0.3064(5) 0.033(2) Uani 1 1 d . U . . .
N2 N 0.8154(11) 0.7033(11) 0.4739(5) 0.036(3) Uani 1 1 d . U . . .
N3 N 0.6095(10) 0.2518(9) 0.4269(4) 0.028(2) Uani 1 1 d . U . . .
N4 N 0.6696(10) 0.2574(9) 0.6170(4) 0.028(2) Uani 1 1 d . U . . .
N5 N 1.001(3) 0.154(2) 0.1482(11) 0.053(2) Uani 0.460(7) 1 d D U P B 1
N5' N 0.947(2) 0.201(2) 0.1529(10) 0.053(2) Uani 0.540(7) 1 d D U P B 2
N6 N 0.6853(14) 0.3582(13) 0.0105(6) 0.069(3) Uani 1 1 d D U . . .
N7 N 0.789(4) 0.658(2) 0.2080(9) 0.075(3) Uani 0.477(7) 1 d D U P A 1
N8 N 0.341(3) 0.729(2) 0.1872(13) 0.063(3) Uani 0.477(7) 1 d D U P A 1
N7' N 0.753(3) 0.675(2) 0.2172(11) 0.075(3) Uani 0.523(7) 1 d D U P A 2
N8' N 0.373(3) 0.721(3) 0.1797(11) 0.063(3) Uani 0.523(7) 1 d D U P A 2
C1 C 0.9091(14) 1.0343(13) 0.3188(6) 0.038(3) Uani 1 1 d . U . . .
H1A H 0.8404 1.0802 0.3246 0.045 Uiso 1 1 calc R U . . .
H1B H 0.9422 1.0629 0.2929 0.045 Uiso 1 1 calc R U . . .
C2 C 0.9615(13) 1.0111(12) 0.3606(6) 0.033(3) Uani 1 1 d . U . . .
H2A H 1.0302 0.9644 0.3556 0.040 Uiso 1 1 calc R U . . .
H2B H 0.9630 1.0670 0.3661 0.040 Uiso 1 1 calc R U . . .
C3 C 0.9531(12) 0.9544(11) 0.4405(5) 0.027(3) Uani 1 1 d . U . . .
H3A H 0.9579 1.0095 0.4451 0.032 Uiso 1 1 calc R U . . .
H3B H 1.0203 0.9042 0.4378 0.032 Uiso 1 1 calc R U . . .
C4 C 0.8907(12) 0.9256(11) 0.4799(5) 0.026(3) Uani 1 1 d . U . . .
H4A H 0.9145 0.9206 0.5083 0.031 Uiso 1 1 calc R U . . .
H4B H 0.8218 0.9729 0.4803 0.031 Uiso 1 1 calc R U . . .
C5 C 0.8371(13) 0.8064(12) 0.5155(6) 0.033(3) Uani 1 1 d . U . . .
H5A H 0.7666 0.8490 0.5152 0.040 Uiso 1 1 calc R U . . .
H5B H 0.8579 0.8068 0.5438 0.040 Uiso 1 1 calc R U . . .
C6 C 0.8528(14) 0.7082(13) 0.5136(6) 0.039(3) Uani 1 1 d . U . . .
H6A H 0.9240 0.6670 0.5126 0.047 Uiso 1 1 calc R U . . .
H6B H 0.8190 0.6854 0.5415 0.047 Uiso 1 1 calc R U . . .
C7 C 0.8607(14) 0.6058(14) 0.4651(7) 0.044(3) Uani 1 1 d . U . . .
H7A H 0.8587 0.5642 0.4941 0.052 Uiso 1 1 calc R U . . .
H7B H 0.8211 0.6005 0.4454 0.052 Uiso 1 1 calc R U . . .
C8 C 0.9642(15) 0.5758(15) 0.4435(7) 0.048(3) Uani 1 1 d . U . . .
H8A H 1.0040 0.5829 0.4625 0.057 Uiso 1 1 calc R U . . .
H8B H 0.9923 0.5099 0.4407 0.057 Uiso 1 1 calc R U . . .
C9 C 1.0641(15) 0.5970(14) 0.3739(7) 0.044(3) Uani 1 1 d . U . . .
H9A H 1.0877 0.5308 0.3728 0.053 Uiso 1 1 calc R U . . .
H9B H 1.1108 0.6036 0.3889 0.053 Uiso 1 1 calc R U . . .
C10 C 1.0608(17) 0.6479(15) 0.3286(7) 0.050(3) Uani 1 1 d . U . . .
H10A H 1.0135 0.6414 0.3139 0.059 Uiso 1 1 calc R U . . .
H10B H 1.1265 0.6210 0.3112 0.059 Uiso 1 1 calc R U . . .
C11 C 1.0271(17) 0.7984(15) 0.2834(7) 0.051(3) Uani 1 1 d . U . . .
H11A H 0.9741 0.7979 0.2701 0.061 Uiso 1 1 calc R U . . .
H11B H 1.0900 0.7683 0.2646 0.061 Uiso 1 1 calc R U . . .
C12 C 1.0077(15) 0.8972(15) 0.2825(7) 0.046(3) Uani 1 1 d . U . . .
H12A H 1.0595 0.8973 0.2969 0.055 Uiso 1 1 calc R U . . .
H12B H 1.0125 0.9275 0.2507 0.055 Uiso 1 1 calc R U . . .
C13 C 0.8304(14) 0.9865(15) 0.2735(7) 0.044(3) Uani 1 1 d . U . . .
H13A H 0.8370 1.0373 0.2503 0.053 Uiso 1 1 calc R U . . .
H13B H 0.8436 0.9356 0.2578 0.053 Uiso 1 1 calc R U . . .
C14 C 0.7245(14) 1.0204(13) 0.2974(6) 0.039(3) Uani 1 1 d . U . . .
H14A H 0.7111 1.0692 0.3146 0.047 Uiso 1 1 calc R U . . .
H14B H 0.6770 1.0459 0.2751 0.047 Uiso 1 1 calc R U . . .
C15 C 0.6129(13) 0.9617(13) 0.3451(6) 0.038(3) Uani 1 1 d . U . . .
H15A H 0.5728 0.9838 0.3199 0.045 Uiso 1 1 calc R U . . .
H15B H 0.5860 1.0102 0.3643 0.045 Uiso 1 1 calc R U . . .
C16 C 0.6094(14) 0.8746(13) 0.3724(6) 0.037(3) Uani 1 1 d . U . . .
H16A H 0.5400 0.8839 0.3811 0.045 Uiso 1 1 calc R U . . .
H16B H 0.6426 0.8247 0.3540 0.045 Uiso 1 1 calc R U . . .
C17 C 0.6557(13) 0.7632(13) 0.4403(6) 0.037(3) Uani 1 1 d . U . . .
H17A H 0.6904 0.7128 0.4222 0.044 Uiso 1 1 calc R U . . .
H17B H 0.5866 0.7716 0.4485 0.044 Uiso 1 1 calc R U . . .
C18 C 0.7041(14) 0.7359(14) 0.4834(7) 0.043(3) Uani 1 1 d . U . . .
H18A H 0.6756 0.7894 0.4993 0.052 Uiso 1 1 calc R U . . .
H18B H 0.6893 0.6860 0.5036 0.052 Uiso 1 1 calc R U . . .
C19 C 0.6339(13) 0.1559(11) 0.4201(5) 0.028(3) Uani 1 1 d . U . . .
H19A H 0.7063 0.1214 0.4151 0.034 Uiso 1 1 calc R U . . .
H19B H 0.6074 0.1604 0.3926 0.034 Uiso 1 1 calc R U . . .
C20 C 0.5931(13) 0.1017(11) 0.4598(5) 0.027(3) Uani 1 1 d . U . . .
H20A H 0.5206 0.1351 0.4653 0.033 Uiso 1 1 calc R U . . .
H20B H 0.6093 0.0405 0.4529 0.033 Uiso 1 1 calc R U . . .
C21 C 0.6070(12) 0.0356(11) 0.5387(5) 0.027(3) Uani 1 1 d . U . . .
H21A H 0.6198 -0.0238 0.5307 0.033 Uiso 1 1 calc R U . . .
H21B H 0.5355 0.0681 0.5479 0.033 Uiso 1 1 calc R U . . .
C22 C 0.6635(12) 0.0179(11) 0.5776(5) 0.025(3) Uani 1 1 d . U . . .
H22A H 0.6460 -0.0234 0.6034 0.030 Uiso 1 1 calc R U . . .
H22B H 0.7351 -0.0130 0.5681 0.030 Uiso 1 1 calc R U . . .
C23 C 0.6962(12) 0.0887(11) 0.6273(5) 0.027(3) Uani 1 1 d . U . . .
H23A H 0.7662 0.0719 0.6151 0.032 Uiso 1 1 calc R U . . .
H23B H 0.6924 0.0372 0.6508 0.032 Uiso 1 1 calc R U . . .
C24 C 0.6546(13) 0.1767(11) 0.6480(5) 0.030(3) Uani 1 1 d . U . . .
H24A H 0.5832 0.1957 0.6573 0.036 Uiso 1 1 calc R U . . .
H24B H 0.6859 0.1623 0.6756 0.036 Uiso 1 1 calc R U . . .
C25 C 0.5969(13) 0.3452(12) 0.6328(6) 0.035(3) Uani 1 1 d . U . . .
H25A H 0.6210 0.3933 0.6197 0.043 Uiso 1 1 calc R U . . .
H25B H 0.5935 0.3364 0.6660 0.043 Uiso 1 1 calc R U . . .
C26 C 0.4928(13) 0.3800(12) 0.6205(5) 0.032(3) Uani 1 1 d . U . . .
H26A H 0.4679 0.3324 0.6333 0.039 Uiso 1 1 calc R U . . .
H26B H 0.4484 0.4361 0.6339 0.039 Uiso 1 1 calc R U . . .
C27 C 0.3931(12) 0.4416(11) 0.5603(5) 0.029(3) Uani 1 1 d . U . . .
H27A H 0.3529 0.4982 0.5738 0.034 Uiso 1 1 calc R U . . .
H27B H 0.3629 0.3979 0.5727 0.034 Uiso 1 1 calc R U . . .
C28 C 0.3941(12) 0.4652(11) 0.5093(5) 0.028(3) Uani 1 1 d . U . . .
H28A H 0.3263 0.4910 0.5014 0.033 Uiso 1 1 calc R U . . .
H28B H 0.4205 0.5118 0.4969 0.033 Uiso 1 1 calc R U . . .
C29 C 0.4575(13) 0.4009(11) 0.4401(5) 0.028(3) Uani 1 1 d . U . . .
H29A H 0.4958 0.4373 0.4265 0.034 Uiso 1 1 calc R U . . .
H29B H 0.3894 0.4378 0.4324 0.034 Uiso 1 1 calc R U . . .
C30 C 0.5032(12) 0.3114(11) 0.4210(5) 0.028(2) Uani 1 1 d . U . . .
H30A H 0.4650 0.2753 0.4356 0.034 Uiso 1 1 calc R U . . .
H30B H 0.4967 0.3267 0.3884 0.034 Uiso 1 1 calc R U . . .
C31 C 0.6736(13) 0.2888(12) 0.3930(5) 0.032(3) Uani 1 1 d . U . . .
H31A H 0.6424 0.3568 0.3897 0.039 Uiso 1 1 calc R U . . .
H31B H 0.6779 0.2726 0.3634 0.039 Uiso 1 1 calc R U . . .
C32 C 0.7777(13) 0.2524(13) 0.4053(6) 0.035(3) Uani 1 1 d . U . . .
H32A H 0.8072 0.1843 0.4120 0.042 Uiso 1 1 calc R U . . .
H32B H 0.8194 0.2714 0.3796 0.042 Uiso 1 1 calc R U . . .
C33 C 0.8715(13) 0.2550(13) 0.4565(6) 0.034(3) Uani 1 1 d . U . . .
H33A H 0.9147 0.2708 0.4304 0.040 Uiso 1 1 calc R U . . .
H33B H 0.8997 0.1871 0.4653 0.040 Uiso 1 1 calc R U . . .
C34 C 0.8643(12) 0.2999(13) 0.4963(6) 0.032(3) Uani 1 1 d . U . . .
H34A H 0.9310 0.2840 0.5029 0.039 Uiso 1 1 calc R U . . .
H34B H 0.8296 0.3677 0.4886 0.039 Uiso 1 1 calc R U . . .
C35 C 0.8089(13) 0.2978(12) 0.5756(5) 0.030(3) Uani 1 1 d . U . . .
H35A H 0.7652 0.3645 0.5736 0.037 Uiso 1 1 calc R U . . .
H35B H 0.8761 0.2885 0.5783 0.037 Uiso 1 1 calc R U . . .
C36 C 0.7712(13) 0.2429(12) 0.6179(6) 0.032(3) Uani 1 1 d . U . . .
H36A H 0.8151 0.1764 0.6194 0.039 Uiso 1 1 calc R U . . .
H36B H 0.7743 0.2620 0.6455 0.039 Uiso 1 1 calc R U . . .
C37 C 0.778(4) 0.743(3) 0.224(2) 0.072(3) Uani 0.477(7) 1 d D U P A 1
H37A H 0.7892 0.7857 0.1970 0.087 Uiso 0.477(7) 1 calc R U P A 1
H37B H 0.8309 0.7237 0.2428 0.087 Uiso 0.477(7) 1 calc R U P A 1
C38 C 0.677(4) 0.797(4) 0.251(2) 0.073(3) Uani 0.477(7) 1 d D U P A 1
H38A H 0.6608 0.7551 0.2769 0.088 Uiso 0.477(7) 1 calc R U P A 1
H38B H 0.6804 0.8461 0.2633 0.088 Uiso 0.477(7) 1 calc R U P A 1
C37' C 0.774(4) 0.760(3) 0.2001(17) 0.072(3) Uani 0.523(7) 1 d D U P A 2
H37C H 0.7545 0.7914 0.1697 0.087 Uiso 0.523(7) 1 calc R U P A 2
H37D H 0.8432 0.7472 0.2012 0.087 Uiso 0.523(7) 1 calc R U P A 2
C38' C 0.700(4) 0.811(4) 0.2391(18) 0.073(3) Uani 0.523(7) 1 d D U P A 2
H38C H 0.7068 0.7694 0.2686 0.088 Uiso 0.523(7) 1 calc R U P A 2
H38D H 0.7083 0.8658 0.2415 0.088 Uiso 0.523(7) 1 calc R U P A 2
C39 C 0.5259(18) 0.884(2) 0.2428(9) 0.070(4) Uani 1 1 d D U . . .
H39A H 0.5367 0.9302 0.2535 0.084 Uiso 0.477(7) 1 calc R U P A 1
H39B H 0.5125 0.8430 0.2699 0.084 Uiso 0.477(7) 1 calc R U P A 1
H39C H 0.5172 0.9467 0.2439 0.084 Uiso 0.523(7) 1 calc R U P A 2
H39D H 0.5087 0.8526 0.2728 0.084 Uiso 0.523(7) 1 calc R U P A 2
C40 C 0.430(2) 0.937(3) 0.2191(16) 0.062(3) Uani 0.477(7) 1 d D U P A 1
H40A H 0.3958 0.9959 0.2306 0.074 Uiso 0.477(7) 1 calc R U P A 1
H40B H 0.4538 0.9520 0.1870 0.074 Uiso 0.477(7) 1 calc R U P A 1
C41 C 0.303(4) 0.891(3) 0.1890(14) 0.061(3) Uani 0.477(7) 1 d D U P A 1
H41A H 0.3424 0.8854 0.1590 0.073 Uiso 0.477(7) 1 calc R U P A 1
H41B H 0.2384 0.9437 0.1849 0.073 Uiso 0.477(7) 1 calc R U P A 1
C40' C 0.482(3) 0.877(3) 0.2029(10) 0.062(3) Uani 0.523(7) 1 d D U P A 2
H40C H 0.4549 0.9379 0.1832 0.074 Uiso 0.523(7) 1 calc R U P A 2
H40D H 0.5333 0.8322 0.1845 0.074 Uiso 0.523(7) 1 calc R U P A 2
C41' C 0.311(3) 0.885(2) 0.2035(17) 0.061(3) Uani 0.523(7) 1 d D U P A 2
H41C H 0.3176 0.9141 0.1716 0.073 Uiso 0.523(7) 1 calc R U P A 2
H41D H 0.2581 0.9313 0.2209 0.073 Uiso 0.523(7) 1 calc R U P A 2
C42 C 0.2860(19) 0.8006(15) 0.2070(9) 0.062(3) Uani 1 1 d D U . . .
H42C H 0.2234 0.8225 0.1945 0.074 Uiso 0.523(7) 1 calc R U P A 2
H42D H 0.2769 0.7738 0.2392 0.074 Uiso 0.523(7) 1 calc R U P A 2
H42A H 0.2950 0.7820 0.2394 0.074 Uiso 0.477(7) 1 calc R U P A 1
H42B H 0.2166 0.8164 0.2049 0.074 Uiso 0.477(7) 1 calc R U P A 1
C43 C 0.338(3) 0.824(2) 0.1656(15) 0.060(3) Uani 0.477(7) 1 d D U P A 1
C44 C 0.434(3) 0.755(3) 0.1396(16) 0.064(3) Uani 0.477(7) 1 d D U P A 1
H44A H 0.4693 0.7254 0.1664 0.077 Uiso 0.477(7) 1 calc R U P A 1
H44B H 0.4043 0.7134 0.1384 0.077 Uiso 0.477(7) 1 calc R U P A 1
C43' C 0.345(3) 0.755(3) 0.1319(12) 0.060(3) Uani 0.523(7) 1 d D U P A 2
H43A H 0.2855 0.7482 0.1297 0.072 Uiso 0.523(7) 1 calc R U P A 2
H43B H 0.3334 0.8203 0.1220 0.072 Uiso 0.523(7) 1 calc R U P A 2
C44' C 0.431(4) 0.695(3) 0.1049(16) 0.064(3) Uani 0.523(7) 1 d D U P A 2
H44C H 0.4779 0.6426 0.1240 0.077 Uiso 0.523(7) 1 calc R U P A 2
H44D H 0.4126 0.6723 0.0831 0.077 Uiso 0.523(7) 1 calc R U P A 2
C45 C 0.5693(18) 0.710(2) 0.0610(8) 0.084(4) Uani 1 1 d D U . . .
H45A H 0.5387 0.7667 0.0392 0.101 Uiso 0.477(7) 1 calc R U P A 1
H45B H 0.5808 0.6545 0.0495 0.101 Uiso 0.477(7) 1 calc R U P A 1
H45C H 0.5812 0.7537 0.0349 0.101 Uiso 0.523(7) 1 calc R U P A 2
H45D H 0.5630 0.6636 0.0482 0.101 Uiso 0.523(7) 1 calc R U P A 2
C46 C 0.689(4) 0.701(4) 0.0848(13) 0.066(3) Uani 0.477(7) 1 d D U P A 1
H46A H 0.7468 0.6702 0.0634 0.079 Uiso 0.477(7) 1 calc R U P A 1
H46B H 0.6811 0.7645 0.0816 0.079 Uiso 0.477(7) 1 calc R U P A 1
C46' C 0.663(3) 0.660(4) 0.0811(15) 0.066(3) Uani 0.523(7) 1 d D U P A 2
H46C H 0.6577 0.6015 0.0952 0.079 Uiso 0.523(7) 1 calc R U P A 2
H46D H 0.7095 0.6448 0.0534 0.079 Uiso 0.523(7) 1 calc R U P A 2
C47 C 0.8081(17) 0.666(2) 0.1259(10) 0.079(4) Uani 1 1 d D U . . .
H47C H 0.7933 0.7316 0.1236 0.095 Uiso 0.523(7) 1 calc R U P A 2
H47D H 0.8719 0.6359 0.1076 0.095 Uiso 0.523(7) 1 calc R U P A 2
H47A H 0.8552 0.6371 0.1007 0.095 Uiso 0.477(7) 1 calc R U P A 1
H47B H 0.7947 0.7318 0.1208 0.095 Uiso 0.477(7) 1 calc R U P A 1
C48 C 0.842(4) 0.625(4) 0.1637(15) 0.071(3) Uani 0.477(7) 1 d D U P A 1
H48A H 0.9083 0.6226 0.1605 0.085 Uiso 0.477(7) 1 calc R U P A 1
H48B H 0.8510 0.5602 0.1673 0.085 Uiso 0.477(7) 1 calc R U P A 1
C48' C 0.813(4) 0.611(3) 0.1832(17) 0.071(3) Uani 0.523(7) 1 d D U P A 2
H48C H 0.7893 0.5626 0.1877 0.085 Uiso 0.523(7) 1 calc R U P A 2
H48D H 0.8826 0.5800 0.1892 0.085 Uiso 0.523(7) 1 calc R U P A 2
C49 C 0.798(2) 0.5911(16) 0.2524(9) 0.082(4) Uani 1 1 d D U . . .
H49A H 0.7500 0.6253 0.2759 0.098 Uiso 0.477(7) 1 calc R U P A 1
H49B H 0.8646 0.5713 0.2607 0.098 Uiso 0.477(7) 1 calc R U P A 1
H49C H 0.7726 0.6104 0.2824 0.098 Uiso 0.523(7) 1 calc R U P A 2
H49D H 0.8700 0.5732 0.2481 0.098 Uiso 0.523(7) 1 calc R U P A 2
C50 C 0.7836(14) 0.5019(17) 0.2544(11) 0.082(4) Uani 1 1 d D U . . .
H50A H 0.8137 0.4765 0.2260 0.099 Uiso 1 1 calc R U . . .
H50B H 0.8146 0.4542 0.2798 0.099 Uiso 1 1 calc R U . . .
C51 C 0.6678(17) 0.4454(19) 0.2626(19) 0.065(3) Uani 0.477(7) 1 d D U P A 1
H51A H 0.7028 0.3957 0.2865 0.078 Uiso 0.477(7) 1 calc R U P A 1
H51B H 0.6899 0.4234 0.2332 0.078 Uiso 0.477(7) 1 calc R U P A 1
C51' C 0.623(3) 0.509(4) 0.2339(8) 0.065(3) Uani 0.523(7) 1 d D U P A 2
H51C H 0.6666 0.4566 0.2180 0.078 Uiso 0.523(7) 1 calc R U P A 2
H51D H 0.5872 0.5637 0.2121 0.078 Uiso 0.523(7) 1 calc R U P A 2
C52 C 0.5531(15) 0.4851(17) 0.2747(7) 0.068(4) Uani 1 1 d D U . . .
H52A H 0.5299 0.4362 0.2800 0.081 Uiso 0.477(7) 1 calc R U P A 1
H52B H 0.5314 0.5150 0.3018 0.081 Uiso 0.477(7) 1 calc R U P A 1
H52C H 0.5577 0.4220 0.2793 0.081 Uiso 0.523(7) 1 calc R U P A 2
H52D H 0.5496 0.5046 0.3033 0.081 Uiso 0.523(7) 1 calc R U P A 2
C53 C 0.422(3) 0.549(2) 0.2408(17) 0.057(3) Uani 0.477(7) 1 d D U P A 1
H53A H 0.3968 0.5314 0.2723 0.068 Uiso 0.477(7) 1 calc R U P A 1
H53B H 0.4147 0.5164 0.2195 0.068 Uiso 0.477(7) 1 calc R U P A 1
C54 C 0.394(3) 0.654(2) 0.2245(14) 0.057(3) Uani 0.477(7) 1 d D U P A 1
H54A H 0.3569 0.6804 0.2521 0.068 Uiso 0.477(7) 1 calc R U P A 1
H54B H 0.4575 0.6573 0.2208 0.068 Uiso 0.477(7) 1 calc R U P A 1
C53' C 0.3788(19) 0.598(3) 0.2466(12) 0.057(3) Uani 0.523(7) 1 d D U P A 2
H53C H 0.3539 0.6448 0.2667 0.068 Uiso 0.523(7) 1 calc R U P A 2
H53D H 0.3530 0.5517 0.2609 0.068 Uiso 0.523(7) 1 calc R U P A 2
C54' C 0.337(3) 0.646(3) 0.2003(12) 0.057(3) Uani 0.523(7) 1 d D U P A 2
H54C H 0.3604 0.6008 0.1799 0.068 Uiso 0.523(7) 1 calc R U P A 2
H54D H 0.2645 0.6742 0.2049 0.068 Uiso 0.523(7) 1 calc R U P A 2
C55 C 1.095(3) 0.165(3) 0.1273(16) 0.054(3) Uani 0.460(7) 1 d D U P B 1
H55A H 1.1291 0.1273 0.1032 0.064 Uiso 0.460(7) 1 calc R U P B 1
H55B H 1.1393 0.1451 0.1505 0.064 Uiso 0.460(7) 1 calc R U P B 1
C56 C 1.066(4) 0.270(3) 0.1071(16) 0.053(3) Uani 0.460(7) 1 d D U P B 1
H56A H 1.1208 0.2691 0.0833 0.063 Uiso 0.460(7) 1 calc R U P B 1
H56B H 1.0726 0.2955 0.1315 0.063 Uiso 0.460(7) 1 calc R U P B 1
C55' C 1.034(2) 0.225(2) 0.1366(14) 0.054(3) Uani 0.540(7) 1 d D U P B 2
H55C H 1.0750 0.1918 0.1113 0.064 Uiso 0.540(7) 1 calc R U P B 2
H55D H 1.0754 0.2039 0.1614 0.064 Uiso 0.540(7) 1 calc R U P B 2
C56' C 1.002(3) 0.331(2) 0.1204(13) 0.053(3) Uani 0.540(7) 1 d D U P B 2
H56C H 0.9597 0.3641 0.1455 0.063 Uiso 0.540(7) 1 calc R U P B 2
H56D H 1.0608 0.3436 0.1128 0.063 Uiso 0.540(7) 1 calc R U P B 2
C57 C 0.910(4) 0.465(4) 0.0666(16) 0.061(4) Uani 0.5 1 d . U P B .
H57A H 0.9626 0.4859 0.0633 0.073 Uiso 0.5 1 calc R U P . .
H57B H 0.8548 0.4980 0.0882 0.073 Uiso 0.5 1 calc R U P . .
C58 C 0.877(4) 0.478(4) 0.0210(16) 0.059(5) Uani 0.5 1 d . U P B .
H58A H 0.8645 0.5409 0.0048 0.071 Uiso 0.5 1 calc R U P . .
H58B H 0.9297 0.4337 0.0026 0.071 Uiso 0.5 1 calc R U P . .
C59 C 0.7816(17) 0.456(2) -0.0220(9) 0.073(4) Uani 1 1 d D U . . .
H59A H 0.8387 0.4013 -0.0318 0.088 Uiso 0.460(7) 1 calc R U P B 1
H59B H 0.7806 0.5115 -0.0437 0.088 Uiso 0.460(7) 1 calc R U P B 1
H59C H 0.8316 0.3980 -0.0320 0.088 Uiso 0.540(7) 1 calc R U P B 2
H59D H 0.7791 0.5102 -0.0451 0.088 Uiso 0.540(7) 1 calc R U P B 2
C60 C 0.683(2) 0.447(2) -0.0192(16) 0.065(3) Uani 0.460(7) 1 d D U P B 1
H60A H 0.6278 0.4998 -0.0071 0.078 Uiso 0.460(7) 1 calc R U P B 1
H60B H 0.6722 0.4480 -0.0500 0.078 Uiso 0.460(7) 1 calc R U P B 1
C60' C 0.6781(19) 0.4557(16) -0.0034(16) 0.065(3) Uani 0.540(7) 1 d D U P B 2
H60C H 0.6496 0.4881 0.0230 0.078 Uiso 0.540(7) 1 calc R U P B 2
H60D H 0.6333 0.4896 -0.0269 0.078 Uiso 0.540(7) 1 calc R U P B 2
C61 C 0.730(2) 0.2981(14) -0.0261(7) 0.068(4) Uani 1 1 d D U . . .
H61A H 0.7900 0.3044 -0.0420 0.082 Uiso 1 1 calc R U . . .
H61B H 0.6824 0.3206 -0.0484 0.082 Uiso 1 1 calc R U . . .
C62 C 0.756(2) 0.1936(15) -0.0075(9) 0.070(4) Uani 1 1 d D U . . .
H62C H 0.7654 0.1624 -0.0330 0.085 Uiso 0.540(7) 1 calc R U P B 2
H62D H 0.6996 0.1886 0.0137 0.085 Uiso 0.540(7) 1 calc R U P B 2
H62A H 0.7015 0.1826 0.0126 0.085 Uiso 0.460(7) 1 calc R U P B 1
H62B H 0.7830 0.1545 -0.0313 0.085 Uiso 0.460(7) 1 calc R U P B 1
C63 C 0.8624(18) 0.075(2) 0.0363(9) 0.071(4) Uani 1 1 d D U . . .
H63A H 0.8154 0.0636 0.0618 0.085 Uiso 0.460(7) 1 calc R U P B 1
H63B H 0.8735 0.0378 0.0130 0.085 Uiso 0.460(7) 1 calc R U P B 1
H63C H 0.8579 0.0418 0.0145 0.085 Uiso 0.540(7) 1 calc R U P B 2
H63D H 0.8033 0.0857 0.0588 0.085 Uiso 0.540(7) 1 calc R U P B 2
C64 C 0.961(3) 0.056(4) 0.0523(18) 0.063(3) Uani 0.460(7) 1 d D U P B 1
H64A H 1.0069 -0.0102 0.0539 0.076 Uiso 0.460(7) 1 calc R U P B 1
H64B H 0.9933 0.0923 0.0308 0.076 Uiso 0.460(7) 1 calc R U P B 1
C65 C 1.020(4) 0.045(4) 0.1117(13) 0.059(3) Uani 0.460(7) 1 d D U P B 1
H65A H 1.0633 0.0696 0.0906 0.071 Uiso 0.460(7) 1 calc R U P B 1
H65B H 1.0480 -0.0217 0.1100 0.071 Uiso 0.460(7) 1 calc R U P B 1
C66 C 1.030(4) 0.051(3) 0.1604(13) 0.055(3) Uani 0.460(7) 1 d D U P B 1
H66A H 0.9824 0.0352 0.1840 0.066 Uiso 0.460(7) 1 calc R U P B 1
H66B H 1.0976 0.0148 0.1684 0.066 Uiso 0.460(7) 1 calc R U P B 1
C67 C 0.948(3) 0.196(4) 0.1905(13) 0.052(3) Uani 0.460(7) 1 d D U P B 1
H67A H 0.9580 0.2526 0.1878 0.063 Uiso 0.460(7) 1 calc R U P B 1
H67B H 0.9812 0.1525 0.2165 0.063 Uiso 0.460(7) 1 calc R U P B 1
C68 C 0.835(3) 0.222(4) 0.2017(16) 0.050(3) Uani 0.460(7) 1 d D U P B 1
H68A H 0.8257 0.1651 0.2078 0.060 Uiso 0.460(7) 1 calc R U P B 1
H68B H 0.8110 0.2495 0.2297 0.060 Uiso 0.460(7) 1 calc R U P B 1
C69 C 0.681(4) 0.288(3) 0.1844(15) 0.051(3) Uani 0.460(7) 1 d D U P B 1
H69A H 0.6560 0.3087 0.2141 0.061 Uiso 0.460(7) 1 calc R U P B 1
H69B H 0.6807 0.2265 0.1877 0.061 Uiso 0.460(7) 1 calc R U P B 1
C70 C 0.612(3) 0.358(3) 0.1483(14) 0.050(3) Uani 0.460(7) 1 d D U P B 1
H70A H 0.5426 0.3678 0.1585 0.060 Uiso 0.460(7) 1 calc R U P B 1
H70B H 0.6152 0.4181 0.1428 0.060 Uiso 0.460(7) 1 calc R U P B 1
C71 C 0.575(4) 0.385(4) 0.0791(11) 0.055(3) Uani 0.460(7) 1 d D U P B 1
H71A H 0.5793 0.4447 0.0741 0.066 Uiso 0.460(7) 1 calc R U P B 1
H71B H 0.5082 0.3946 0.0945 0.066 Uiso 0.460(7) 1 calc R U P B 1
C64' C 0.953(3) 0.006(3) 0.0620(14) 0.063(3) Uani 0.540(7) 1 d D U P B 2
H64C H 1.0163 -0.0122 0.0419 0.076 Uiso 0.540(7) 1 calc R U P B 2
H64D H 0.9454 -0.0499 0.0795 0.076 Uiso 0.540(7) 1 calc R U P B 2
C65' C 0.967(3) 0.150(3) 0.1141(9) 0.059(3) Uani 0.540(7) 1 d D U P B 2
H65' H 1.0289 0.1526 0.0962 0.071 Uiso 0.540(7) 1 calc R U P B 2
C66' C 0.988(3) 0.096(2) 0.1631(11) 0.055(3) Uani 0.540(7) 1 d D U P B 2
H66C H 0.9424 0.0688 0.1801 0.066 Uiso 0.540(7) 1 calc R U P B 2
H66D H 1.0569 0.0610 0.1692 0.066 Uiso 0.540(7) 1 calc R U P B 2
C67' C 0.890(3) 0.239(3) 0.1965(14) 0.052(3) Uani 0.540(7) 1 d D U P B 2
H67C H 0.8865 0.3018 0.1936 0.063 Uiso 0.540(7) 1 calc R U P B 2
H67D H 0.9289 0.2001 0.2218 0.063 Uiso 0.540(7) 1 calc R U P B 2
C68' C 0.784(3) 0.245(3) 0.2092(14) 0.050(3) Uani 0.540(7) 1 d D U P B 2
H68C H 0.7840 0.1848 0.2095 0.060 Uiso 0.540(7) 1 calc R U P B 2
H68D H 0.7556 0.2630 0.2393 0.060 Uiso 0.540(7) 1 calc R U P B 2
C69' C 0.633(3) 0.326(3) 0.1870(12) 0.051(3) Uani 0.540(7) 1 d D U P B 2
H69C H 0.6068 0.3499 0.2160 0.061 Uiso 0.540(7) 1 calc R U P B 2
H69D H 0.6283 0.2666 0.1911 0.061 Uiso 0.540(7) 1 calc R U P B 2
C70' C 0.569(3) 0.396(3) 0.1492(12) 0.050(3) Uani 0.540(7) 1 d D U P B 2
H70C H 0.4989 0.4082 0.1586 0.060 Uiso 0.540(7) 1 calc R U P B 2
H70D H 0.5738 0.4556 0.1449 0.060 Uiso 0.540(7) 1 calc R U P B 2
C71' C 0.536(3) 0.412(3) 0.0730(11) 0.055(3) Uani 0.540(7) 1 d D U P B 2
H71C H 0.5295 0.4760 0.0642 0.066 Uiso 0.540(7) 1 calc R U P B 2
H71D H 0.4703 0.4132 0.0837 0.066 Uiso 0.540(7) 1 calc R U P B 2
C72 C 0.5868(15) 0.3580(19) 0.0320(7) 0.064(3) Uani 1 1 d D U . . .
H72A H 0.5882 0.2963 0.0354 0.077 Uiso 0.460(7) 1 calc R U P B 1
H72B H 0.5332 0.4037 0.0141 0.077 Uiso 0.460(7) 1 calc R U P B 1
H72C H 0.5962 0.2933 0.0424 0.077 Uiso 0.540(7) 1 calc R U P B 2
H72D H 0.5415 0.3852 0.0086 0.077 Uiso 0.540(7) 1 calc R U P B 2
C73 C 0.3679(12) 0.2273(11) 0.3755(5) 0.025(3) Uani 1 1 d . U . . .
C74 C 0.4963(12) 0.2749(11) 0.3062(5) 0.026(3) Uani 1 1 d . U . . .
C75 C 0.3322(12) 0.4139(12) 0.3411(5) 0.028(3) Uani 1 1 d . U . . .
C76 C -0.0220(11) 0.2389(10) 0.2965(5) 0.021(3) Uani 1 1 d . U . . .
C77 C 0.1461(12) 0.0709(11) 0.2857(5) 0.027(3) Uani 1 1 d . U . . .
C78 C 0.1005(10) 0.1512(10) 0.3614(5) 0.019(2) Uani 1 1 d . U . . .
C79 C 0.1263(15) 0.4670(14) 0.1309(6) 0.043(4) Uani 1 1 d . U . . .
C80 C 0.3119(15) 0.3288(14) 0.1098(6) 0.041(3) Uani 1 1 d . U . . .
C81 C 0.2873(15) 0.4832(14) 0.1416(6) 0.040(3) Uani 1 1 d . U . . .

loop_
_atom_site_aniso_label
_atom_site_aniso_U_11
_atom_site_aniso_U_22
_atom_site_aniso_U_33
_atom_site_aniso_U_23
_atom_site_aniso_U_13
_atom_site_aniso_U_12
Bi1 0.0287(3) 0.0180(3) 0.0150(3) 0.0077(2) -0.0117(2) -0.0123(2)
Bi2 0.0354(3) 0.0336(3) 0.0117(3) 0.0043(2) -0.0054(2) -0.0217(3)
Bi3 0.0318(3) 0.0217(3) 0.0118(3) 0.0026(2) -0.0082(2) -0.0132(2)
Bi4 0.0393(3) 0.0238(3) 0.0114(3) 0.0021(2) -0.0047(2) -0.0183(3)
Bi5 0.0436(4) 0.0181(3) 0.0116(3) 0.0049(2) -0.0069(2) -0.0165(3)
Bi6 0.0328(3) 0.0226(3) 0.0168(3) 0.0104(2) -0.0126(2) -0.0113(3)
Mo1 0.0383(7) 0.0241(6) 0.0116(5) 0.0056(4) -0.0097(5) -0.0202(5)
Mo2 0.0443(7) 0.0267(6) 0.0075(5) 0.0064(4) -0.0072(5) -0.0195(6)
Mo3 0.0259(6) 0.0201(6) 0.0112(5) 0.0056(4) -0.0069(4) -0.0133(5)
K1 0.0290(15) 0.0274(16) 0.0300(15) -0.0026(12) -0.0061(12) -0.0157(13)
K2 0.0273(14) 0.0181(13) 0.0114(11) 0.0038(10) -0.0055(10) -0.0100(11)
K3 0.052(2) 0.050(2) 0.056(2) -0.014(2) 0.0000(19) -0.0296(17)
K4 0.051(2) 0.053(2) 0.0260(17) -0.0043(19) -0.0083(18) -0.0276(18)
K3' 0.052(2) 0.050(2) 0.056(2) -0.014(2) 0.0000(19) -0.0296(17)
K4' 0.051(2) 0.053(2) 0.0260(17) -0.0043(19) -0.0083(18) -0.0276(18)
O1 0.052(5) 0.038(5) 0.048(5) -0.018(4) 0.003(4) -0.019(4)
O2 0.043(5) 0.038(5) 0.053(5) -0.009(4) -0.006(4) -0.018(4)
O3 0.031(4) 0.024(4) 0.023(4) 0.000(3) -0.003(3) -0.016(3)
O4 0.028(4) 0.025(4) 0.028(4) 0.002(3) -0.006(4) -0.012(3)
O5 0.033(4) 0.040(5) 0.038(4) 0.000(4) -0.011(4) -0.021(4)
O6 0.034(4) 0.038(4) 0.033(4) -0.001(4) -0.010(4) -0.019(4)
O7 0.029(4) 0.032(4) 0.025(4) -0.003(4) -0.004(4) -0.011(4)
O8 0.036(4) 0.036(5) 0.032(4) -0.005(4) -0.011(4) -0.015(4)
O9 0.033(4) 0.018(4) 0.017(4) 0.003(3) -0.008(3) -0.011(3)
O10 0.034(4) 0.020(4) 0.020(4) 0.006(3) -0.009(3) -0.013(3)
O11 0.031(4) 0.025(4) 0.021(4) 0.001(3) -0.006(3) -0.015(3)
O12 0.033(4) 0.023(4) 0.016(4) 0.003(3) -0.003(3) -0.011(3)
O13 0.077(5) 0.075(5) 0.082(5) -0.011(5) -0.009(5) -0.026(4)
O14 0.064(4) 0.063(4) 0.064(4) -0.011(3) -0.003(3) -0.026(3)
O15 0.064(4) 0.060(4) 0.062(4) -0.011(3) -0.003(3) -0.023(3)
O14' 0.064(4) 0.063(4) 0.064(4) -0.011(3) -0.003(3) -0.026(3)
O15' 0.064(4) 0.060(4) 0.062(4) -0.011(3) -0.003(3) -0.023(3)
O16 0.078(5) 0.072(5) 0.073(5) -0.014(4) -0.005(4) -0.027(4)
O17 0.070(4) 0.069(4) 0.069(4) -0.010(3) -0.002(3) -0.028(3)
O18 0.065(4) 0.062(4) 0.060(4) -0.012(3) -0.003(3) -0.027(3)
O17' 0.070(4) 0.069(4) 0.069(4) -0.010(3) -0.002(3) -0.028(3)
O18' 0.065(4) 0.062(4) 0.060(4) -0.012(3) -0.003(3) -0.027(3)
O19 0.071(5) 0.075(5) 0.059(4) -0.009(4) -0.004(4) -0.024(4)
O20 0.065(4) 0.065(4) 0.054(4) -0.009(4) -0.009(3) -0.025(3)
O21 0.057(4) 0.057(4) 0.041(3) -0.009(3) -0.010(3) -0.024(3)
O22 0.054(3) 0.055(3) 0.040(3) -0.007(3) -0.010(3) -0.025(3)
O20' 0.065(4) 0.065(4) 0.054(4) -0.009(4) -0.009(3) -0.025(3)
O21' 0.057(4) 0.057(4) 0.041(3) -0.009(3) -0.010(3) -0.024(3)
O22' 0.054(3) 0.055(3) 0.040(3) -0.007(3) -0.010(3) -0.025(3)
O23 0.056(5) 0.057(5) 0.046(5) -0.004(4) -0.006(4) -0.026(4)
O24 0.063(6) 0.060(6) 0.047(6) 0.000(5) -0.004(5) -0.027(5)
O25 0.069(7) 0.043(6) 0.021(5) 0.017(4) -0.022(5) -0.043(5)
O26 0.043(6) 0.036(6) 0.024(5) 0.001(4) -0.008(4) -0.017(5)
O27 0.046(6) 0.031(6) 0.034(5) -0.009(5) -0.017(5) -0.013(5)
O28 0.055(7) 0.045(7) 0.038(6) 0.005(6) 0.007(6) -0.028(6)
O28' 0.055(7) 0.045(7) 0.038(6) 0.005(6) 0.007(6) -0.028(6)
O29 0.103(10) 0.058(8) 0.041(7) -0.014(6) 0.007(7) -0.017(8)
O30 0.043(7) 0.046(9) 0.029(6) 0.008(8) -0.015(6) -0.021(7)
O30' 0.043(7) 0.046(9) 0.029(6) 0.008(8) -0.015(6) -0.021(7)
O31 0.055(7) 0.023(6) 0.045(6) -0.013(5) 0.011(5) -0.026(5)
O32 0.033(6) 0.037(6) 0.020(5) 0.005(4) -0.001(4) -0.017(5)
O33 0.043(6) 0.035(6) 0.012(4) 0.009(4) -0.004(4) -0.025(5)
N1 0.039(4) 0.034(4) 0.032(4) -0.005(4) -0.002(4) -0.022(4)
N2 0.038(4) 0.034(5) 0.041(5) 0.002(4) -0.008(4) -0.023(4)
N3 0.035(4) 0.026(4) 0.018(4) 0.003(4) -0.009(4) -0.010(4)
N4 0.039(4) 0.022(4) 0.020(4) 0.000(4) -0.010(4) -0.009(4)
N5 0.056(3) 0.059(3) 0.043(3) -0.007(3) -0.009(3) -0.023(3)
N5' 0.056(3) 0.059(3) 0.043(3) -0.007(3) -0.009(3) -0.023(3)
N6 0.075(5) 0.072(5) 0.055(5) -0.008(4) -0.009(4) -0.027(4)
N7 0.072(4) 0.071(4) 0.076(4) -0.012(3) -0.003(3) -0.028(3)
N8 0.062(3) 0.061(3) 0.062(3) -0.010(3) -0.003(3) -0.025(3)
N7' 0.072(4) 0.071(4) 0.076(4) -0.012(3) -0.003(3) -0.028(3)
N8' 0.062(3) 0.061(3) 0.062(3) -0.010(3) -0.003(3) -0.025(3)
C1 0.040(5) 0.041(5) 0.033(5) -0.002(4) -0.004(4) -0.019(4)
C2 0.038(5) 0.031(5) 0.030(5) -0.003(4) -0.001(4) -0.017(4)
C3 0.030(5) 0.027(5) 0.026(5) -0.005(4) -0.008(4) -0.013(4)
C4 0.030(5) 0.024(5) 0.026(5) -0.001(4) -0.009(4) -0.013(4)
C5 0.033(5) 0.035(5) 0.035(5) 0.003(4) -0.006(4) -0.020(4)
C6 0.037(5) 0.039(5) 0.042(5) 0.004(4) -0.008(4) -0.021(4)
C7 0.045(5) 0.039(5) 0.048(5) 0.001(5) -0.011(5) -0.020(4)
C8 0.049(5) 0.040(5) 0.049(5) -0.004(5) -0.008(5) -0.015(5)
C9 0.050(6) 0.034(5) 0.053(6) -0.016(5) -0.005(5) -0.018(5)
C10 0.054(6) 0.041(6) 0.054(6) -0.014(5) 0.000(5) -0.020(5)
C11 0.054(5) 0.047(5) 0.050(6) -0.011(5) 0.003(5) -0.023(5)
C12 0.047(5) 0.046(5) 0.043(5) -0.009(5) 0.002(5) -0.021(4)
C13 0.046(5) 0.046(5) 0.041(5) -0.001(5) -0.006(5) -0.021(4)
C14 0.045(5) 0.038(5) 0.039(5) 0.000(5) -0.010(5) -0.022(4)
C15 0.035(5) 0.039(5) 0.034(5) -0.003(5) -0.010(5) -0.011(4)
C16 0.037(5) 0.042(5) 0.037(5) -0.003(5) -0.007(5) -0.020(4)
C17 0.035(5) 0.038(5) 0.045(5) 0.002(5) -0.008(5) -0.025(4)
C18 0.040(5) 0.042(5) 0.044(5) 0.006(5) -0.007(5) -0.019(4)
C19 0.037(5) 0.026(5) 0.020(4) -0.001(4) -0.010(4) -0.011(4)
C20 0.038(5) 0.023(5) 0.021(5) 0.001(4) -0.010(4) -0.012(4)
C21 0.035(5) 0.024(5) 0.021(5) 0.003(4) -0.006(4) -0.014(4)
C22 0.032(5) 0.020(5) 0.019(5) 0.006(4) -0.007(4) -0.011(4)
C23 0.038(5) 0.019(5) 0.023(5) 0.003(4) -0.011(4) -0.011(4)
C24 0.042(5) 0.024(5) 0.017(4) 0.001(4) -0.007(4) -0.008(4)
C25 0.046(5) 0.026(5) 0.024(5) -0.003(4) -0.008(4) -0.005(4)
C26 0.040(5) 0.026(5) 0.020(5) -0.001(4) -0.003(4) -0.006(4)
C27 0.031(5) 0.026(5) 0.021(5) 0.001(4) 0.000(4) -0.010(4)
C28 0.031(5) 0.026(5) 0.026(5) 0.000(4) -0.006(4) -0.013(4)
C29 0.035(5) 0.026(5) 0.021(4) 0.001(4) -0.012(4) -0.011(4)
C30 0.035(4) 0.027(4) 0.025(4) -0.002(4) -0.011(4) -0.014(4)
C31 0.040(5) 0.030(5) 0.024(5) 0.000(4) -0.007(4) -0.013(4)
C32 0.037(5) 0.037(5) 0.024(5) -0.003(4) -0.003(4) -0.010(4)
C33 0.033(5) 0.033(5) 0.035(5) -0.005(4) -0.005(5) -0.015(4)
C34 0.029(5) 0.034(5) 0.035(5) -0.003(4) -0.009(4) -0.013(4)
C35 0.037(5) 0.028(5) 0.030(5) -0.004(4) -0.016(4) -0.013(4)
C36 0.040(5) 0.028(5) 0.028(5) -0.003(4) -0.014(4) -0.009(4)
C37 0.071(4) 0.070(4) 0.074(4) -0.011(4) -0.005(4) -0.029(3)
C38 0.071(4) 0.071(4) 0.072(4) -0.010(4) -0.005(4) -0.028(4)
C37' 0.071(4) 0.070(4) 0.074(4) -0.011(4) -0.005(4) -0.029(3)
C38' 0.071(4) 0.071(4) 0.072(4) -0.010(4) -0.005(4) -0.028(4)
C39 0.067(5) 0.069(5) 0.069(5) -0.009(5) -0.003(5) -0.028(4)
C40 0.063(4) 0.060(4) 0.061(4) -0.012(4) -0.004(4) -0.025(3)
C41 0.061(4) 0.061(4) 0.061(4) -0.012(3) -0.005(3) -0.025(3)
C40' 0.063(4) 0.060(4) 0.061(4) -0.012(4) -0.004(4) -0.025(3)
C41' 0.061(4) 0.061(4) 0.061(4) -0.012(3) -0.005(3) -0.025(3)
C42 0.062(5) 0.058(5) 0.060(5) -0.011(4) -0.002(4) -0.023(4)
C43 0.061(4) 0.059(4) 0.060(4) -0.010(3) -0.003(3) -0.026(3)
C44 0.064(3) 0.061(3) 0.063(3) -0.010(3) -0.003(3) -0.025(3)
C43' 0.061(4) 0.059(4) 0.060(4) -0.010(3) -0.003(3) -0.026(3)
C44' 0.064(3) 0.061(3) 0.063(3) -0.010(3) -0.003(3) -0.025(3)
C45 0.078(6) 0.080(6) 0.079(6) -0.010(5) -0.002(5) -0.026(5)
C46 0.066(4) 0.064(4) 0.063(4) -0.010(4) -0.003(4) -0.026(3)
C46' 0.066(4) 0.064(4) 0.063(4) -0.010(4) -0.003(4) -0.026(3)
C47 0.073(5) 0.075(5) 0.077(5) -0.008(5) -0.001(5) -0.025(4)
C48 0.070(4) 0.068(4) 0.071(4) -0.012(3) -0.004(3) -0.028(3)
C48' 0.070(4) 0.068(4) 0.071(4) -0.012(3) -0.004(3) -0.028(3)
C49 0.078(5) 0.074(5) 0.081(5) -0.010(5) -0.005(5) -0.025(4)
C50 0.079(5) 0.074(5) 0.082(6) -0.010(5) -0.005(5) -0.025(5)
C51 0.065(4) 0.062(4) 0.065(4) -0.010(3) -0.005(3) -0.026(3)
C51' 0.065(4) 0.062(4) 0.065(4) -0.010(3) -0.005(3) -0.026(3)
C52 0.067(5) 0.062(5) 0.068(5) -0.009(5) -0.004(5) -0.024(4)
C53 0.058(4) 0.057(4) 0.059(4) -0.010(3) -0.004(3) -0.028(3)
C54 0.059(4) 0.056(3) 0.059(4) -0.010(3) -0.003(3) -0.029(3)
C53' 0.058(4) 0.057(4) 0.059(4) -0.010(3) -0.004(3) -0.028(3)
C54' 0.059(4) 0.056(3) 0.059(4) -0.010(3) -0.003(3) -0.029(3)
C55 0.056(4) 0.059(4) 0.047(4) -0.006(3) -0.009(3) -0.025(3)
C56 0.055(4) 0.058(4) 0.047(4) -0.007(3) -0.007(3) -0.026(3)
C55' 0.056(4) 0.059(4) 0.047(4) -0.006(3) -0.009(3) -0.025(3)
C56' 0.055(4) 0.058(4) 0.047(4) -0.007(3) -0.007(3) -0.026(3)
C57 0.061(5) 0.062(5) 0.056(5) -0.004(5) -0.004(5) -0.028(5)
C58 0.062(6) 0.060(6) 0.053(6) -0.002(5) -0.003(6) -0.028(5)
C59 0.076(6) 0.073(6) 0.061(6) -0.001(5) -0.011(5) -0.027(5)
C60 0.069(4) 0.068(4) 0.053(4) -0.007(4) -0.009(4) -0.024(3)
C60' 0.069(4) 0.068(4) 0.053(4) -0.007(4) -0.009(4) -0.024(3)
C61 0.073(5) 0.074(5) 0.054(5) -0.010(5) -0.012(5) -0.026(5)
C62 0.072(6) 0.074(6) 0.061(5) -0.013(5) -0.010(5) -0.026(5)
C63 0.071(5) 0.073(5) 0.058(5) -0.011(5) -0.006(5) -0.022(5)
C64 0.064(4) 0.065(4) 0.056(4) -0.008(4) -0.006(4) -0.025(4)
C65 0.060(3) 0.063(4) 0.051(3) -0.006(3) -0.007(3) -0.024(3)
C66 0.057(4) 0.058(4) 0.048(4) -0.006(3) -0.007(3) -0.024(3)
C67 0.056(4) 0.057(4) 0.043(3) -0.006(3) -0.009(3) -0.024(3)
C68 0.054(4) 0.056(4) 0.042(4) -0.006(3) -0.009(3) -0.024(3)
C69 0.055(4) 0.055(3) 0.043(3) -0.007(3) -0.008(3) -0.024(3)
C70 0.055(4) 0.055(4) 0.043(4) -0.007(3) -0.008(3) -0.025(3)
C71 0.058(4) 0.060(4) 0.045(4) -0.006(3) -0.010(4) -0.025(3)
C64' 0.064(4) 0.065(4) 0.056(4) -0.008(4) -0.006(4) -0.025(4)
C65' 0.060(3) 0.063(4) 0.051(3) -0.006(3) -0.007(3) -0.024(3)
C66' 0.057(4) 0.058(4) 0.048(4) -0.006(3) -0.007(3) -0.024(3)
C67' 0.056(4) 0.057(4) 0.043(3) -0.006(3) -0.009(3) -0.024(3)
C68' 0.054(4) 0.056(4) 0.042(4) -0.006(3) -0.009(3) -0.024(3)
C69' 0.055(4) 0.055(3) 0.043(3) -0.007(3) -0.008(3) -0.024(3)
C70' 0.055(4) 0.055(4) 0.043(4) -0.007(3) -0.008(3) -0.025(3)
C71' 0.058(4) 0.060(4) 0.045(4) -0.006(3) -0.010(4) -0.025(3)
C72 0.069(5) 0.069(5) 0.053(5) -0.009(5) -0.012(5) -0.027(4)
C73 0.037(5) 0.030(5) 0.023(5) -0.007(4) -0.013(4) -0.020(4)
C74 0.036(5) 0.026(5) 0.021(5) -0.001(4) -0.006(4) -0.017(4)
C75 0.037(5) 0.030(5) 0.020(4) -0.004(4) -0.009(4) -0.015(4)
C76 0.030(5) 0.022(5) 0.013(5) -0.003(4) -0.006(4) -0.010(4)
C77 0.037(5) 0.022(5) 0.016(5) 0.004(4) -0.005(4) -0.010(4)
C78 0.021(5) 0.022(5) 0.024(5) -0.002(4) -0.014(4) -0.012(4)
C79 0.049(6) 0.046(6) 0.021(5) 0.005(5) -0.008(5) -0.011(5)
C80 0.050(6) 0.038(6) 0.025(5) -0.001(5) 0.001(5) -0.014(5)
C81 0.054(5) 0.042(5) 0.026(5) -0.004(4) -0.002(5) -0.025(5)

loop_
_atom_type_symbol
_atom_type_description
_atom_type_scat_dispersion_real
_atom_type_scat_dispersion_imag
_atom_type_scat_source
C C 0.0181 0.0091 'International Tables Vol C Tables 4.2.6.8 and 6.1.1.4'
H H 0.0000 0.0000 'International Tables Vol C Tables 4.2.6.8 and 6.1.1.4'
Bi Bi -4.0111 8.9310 'International Tables Vol C Tables 4.2.6.8 and 6.1.1.4'
K K 0.3868 1.0657 'International Tables Vol C Tables 4.2.6.8 and 6.1.1.4'
Mo Mo -0.0483 2.7339 'International Tables Vol C Tables 4.2.6.8 and 6.1.1.4'
N N 0.0311 0.0180 'International Tables Vol C Tables 4.2.6.8 and 6.1.1.4'
O O 0.0492 0.0322 'International Tables Vol C Tables 4.2.6.8 and 6.1.1.4'

loop_
_geom_angle_atom_site_label_1
_geom_angle_atom_site_label_2
_geom_angle_atom_site_label_3
_geom_angle
_geom_angle_site_symmetry_1
_geom_angle_site_symmetry_3
_geom_angle_publ_flag
Bi2 Bi1 Bi3 62.305(17) . . ?
Bi2 Bi1 Bi4 88.717(19) . . ?
Bi3 Bi1 Bi4 87.697(18) . . ?
Mo1 Bi1 Bi2 59.08(2) . . ?
Mo1 Bi1 Bi3 107.53(3) . . ?
Mo1 Bi1 Bi4 53.57(3) . . ?
Mo1 Bi1 Mo3 106.01(4) . . ?
Mo3 Bi1 Bi2 109.12(3) . . ?
Mo3 Bi1 Bi3 59.35(2) . . ?
Mo3 Bi1 Bi4 53.49(2) . . ?
Bi1 Bi2 Bi3 59.616(16) . . ?
Bi1 Bi2 Bi5 91.828(19) . . ?
Bi3 Bi2 Bi5 88.52(2) . . ?
Mo1 Bi2 Bi1 59.29(3) . . ?
Mo1 Bi2 Bi3 105.60(3) . . ?
Mo1 Bi2 Bi5 56.11(3) . . ?
Mo1 Bi2 Mo2 110.49(4) . . ?
Mo2 Bi2 Bi1 108.38(3) . . ?
Mo2 Bi2 Bi3 57.63(3) . . ?
Mo2 Bi2 Bi5 56.63(3) . . ?
Bi1 Bi3 Bi2 58.079(16) . . ?
Bi1 Bi3 Bi6 92.691(19) . . ?
Bi6 Bi3 Bi2 90.71(2) . . ?
Mo2 Bi3 Bi1 107.33(3) . . ?
Mo2 Bi3 Bi2 57.93(3) . . ?
Mo2 Bi3 Bi6 58.08(3) . . ?
Mo2 Bi3 Mo3 112.32(4) . . ?
Mo3 Bi3 Bi1 58.60(2) . . ?
Mo3 Bi3 Bi2 105.15(3) . . ?
Mo3 Bi3 Bi6 57.41(3) . . ?
Bi5 Bi4 Bi1 86.701(19) . . ?
Bi5 Bi4 Bi6 60.651(17) . . ?
Bi6 Bi4 Bi1 85.327(18) . . ?
Mo1 Bi4 Bi1 53.62(3) . . ?
Mo1 Bi4 Bi5 58.39(3) . . ?
Mo1 Bi4 Bi6 105.56(3) . . ?
Mo1 Bi4 Mo3 106.47(4) . . ?
Mo3 Bi4 Bi1 53.91(2) . . ?
Mo3 Bi4 Bi5 107.25(3) . . ?
Mo3 Bi4 Bi6 58.10(2) . . ?
Bi4 Bi5 Bi2 92.740(19) . . ?
Bi4 Bi5 Bi6 60.356(17) . . ?
Bi6 Bi5 Bi2 89.053(19) . . ?
Mo1 Bi5 Bi2 56.51(3) . . ?
Mo1 Bi5 Bi4 58.98(3) . . ?
Mo1 Bi5 Bi6 105.79(3) . . ?
Mo1 Bi5 Mo2 110.83(4) . . ?
Mo2 Bi5 Bi2 56.58(3) . . ?
Mo2 Bi5 Bi4 109.70(3) . . ?
Mo2 Bi5 Bi6 58.18(3) . . ?
Bi4 Bi6 Bi3 94.28(2) . . ?
Bi4 Bi6 Bi5 58.993(17) . . ?
Bi5 Bi6 Bi3 91.72(2) . . ?
Mo2 Bi6 Bi3 57.96(3) . . ?
Mo2 Bi6 Bi4 108.74(3) . . ?
Mo2 Bi6 Bi5 58.42(3) . . ?
Mo3 Bi6 Bi3 58.95(3) . . ?
Mo3 Bi6 Bi4 58.41(2) . . ?
Mo3 Bi6 Bi5 106.16(3) . . ?
Mo3 Bi6 Mo2 113.65(4) . . ?
Bi2 Mo1 Bi1 61.63(3) . . ?
Bi2 Mo1 Bi4 101.77(4) . . ?
Bi4 Mo1 Bi1 72.81(3) . . ?
Bi5 Mo1 Bi1 100.23(4) . . ?
Bi5 Mo1 Bi2 67.38(3) . . ?
Bi5 Mo1 Bi4 62.63(3) . . ?
C73 Mo1 Bi1 78.4(4) . . ?
C73 Mo1 Bi2 133.3(4) . . ?
C73 Mo1 Bi4 87.2(5) . . ?
C73 Mo1 Bi5 148.3(5) . . ?
C73 Mo1 C74 91.0(6) . . ?
C73 Mo1 C75 92.6(6) . . ?
C74 Mo1 Bi1 105.1(5) . . ?
C74 Mo1 Bi2 78.2(4) . . ?
C74 Mo1 Bi4 177.5(5) . . ?
C74 Mo1 Bi5 119.5(5) . . ?
C75 Mo1 Bi1 164.1(5) . . ?
C75 Mo1 Bi2 131.5(5) . . ?
C75 Mo1 Bi4 93.9(5) . . ?
C75 Mo1 Bi5 80.6(5) . . ?
C75 Mo1 C74 87.9(7) . . ?
Bi2 Mo2 Bi5 66.79(3) . . ?
Bi3 Mo2 Bi2 64.44(3) . . ?
Bi3 Mo2 Bi5 98.39(3) . . ?
Bi3 Mo2 Bi6 63.95(3) . . ?
Bi6 Mo2 Bi2 98.09(3) . . ?
Bi6 Mo2 Bi5 63.40(3) . . ?
C79 Mo2 Bi2 176.9(5) . . ?
C79 Mo2 Bi3 114.4(7) . . ?
C79 Mo2 Bi5 110.9(6) . . ?
C79 Mo2 Bi6 78.9(5) . . ?
C79 Mo2 C80 90.4(8) . . ?
C79 Mo2 C81 87.8(9) . . ?
C80 Mo2 Bi2 92.4(6) . . ?
C80 Mo2 Bi3 83.2(6) . . ?
C80 Mo2 Bi5 155.3(6) . . ?
C80 Mo2 Bi6 136.1(6) . . ?
C81 Mo2 Bi2 93.7(6) . . ?
C81 Mo2 Bi3 156.7(6) . . ?
C81 Mo2 Bi5 78.6(5) . . ?
C81 Mo2 Bi6 131.0(5) . . ?
C81 Mo2 C80 90.2(8) . . ?
Bi1 Mo3 Bi3 62.06(3) . . ?
Bi4 Mo3 Bi1 72.60(3) . . ?
Bi4 Mo3 Bi3 100.41(3) . . ?
Bi6 Mo3 Bi1 98.78(3) . . ?
Bi6 Mo3 Bi3 63.64(3) . . ?
Bi6 Mo3 Bi4 63.50(3) . . ?
C76 Mo3 Bi1 176.6(4) . . ?
C76 Mo3 Bi3 118.3(4) . . ?
C76 Mo3 Bi4 104.1(4) . . ?
C76 Mo3 Bi6 78.7(4) . . ?
C76 Mo3 C77 91.2(6) . . ?
C77 Mo3 Bi1 92.2(5) . . ?
C77 Mo3 Bi3 82.1(4) . . ?
C77 Mo3 Bi4 160.6(5) . . ?
C77 Mo3 Bi6 132.5(4) . . ?
C78 Mo3 Bi1 92.6(4) . . ?
C78 Mo3 Bi3 152.4(4) . . ?
C78 Mo3 Bi4 80.6(4) . . ?
C78 Mo3 Bi6 136.4(4) . . ?
C78 Mo3 C76 87.7(6) . . ?
C78 Mo3 C77 88.5(6) . . ?
O1 K1 O2 60.0(4) . . ?
O1 K1 O3 95.7(3) . . ?
O1 K1 O4 116.3(4) . . ?
O1 K1 O5 139.6(4) . . ?
O1 K1 N1 61.3(4) . . ?
O1 K1 N2 117.6(4) . . ?
O2 K1 N1 120.7(4) . . ?
O2 K1 N2 58.3(4) . . ?
O3 K1 O2 132.9(4) . . ?
O3 K1 O5 120.5(3) . . ?
O3 K1 N1 60.3(3) . . ?
O3 K1 N2 119.3(4) . . ?
O4 K1 O2 92.8(4) . . ?
O4 K1 O3 60.5(3) . . ?
O4 K1 O5 98.1(3) . . ?
O4 K1 N1 119.9(4) . . ?
O4 K1 N2 59.5(4) . . ?
O5 K1 O2 100.0(4) . . ?
O5 K1 N1 119.8(4) . . ?
O5 K1 N2 61.7(4) . . ?
O6 K1 O1 101.1(4) . . ?
O6 K1 O2 125.2(4) . . ?
O6 K1 O3 97.3(3) . . ?
O6 K1 O4 137.1(3) . . ?
O6 K1 O5 59.9(3) . . ?
O6 K1 N1 60.5(4) . . ?
O6 K1 N2 121.0(4) . . ?
N1 K1 N2 178.5(4) . . ?
O7 K2 O12 121.0(3) . . ?
O7 K2 N3 61.1(3) . . ?
O7 K2 N4 117.9(4) . . ?
O8 K2 O7 59.5(3) . . ?
O8 K2 O10 125.6(3) . . ?
O8 K2 O12 96.2(3) . . ?
O8 K2 N3 120.1(4) . . ?
O8 K2 N4 59.0(4) . . ?
O9 K2 O7 138.1(3) . . ?
O9 K2 O8 99.9(3) . . ?
O9 K2 O10 60.3(3) . . ?
O9 K2 O12 95.5(3) . . ?
O9 K2 N3 119.7(3) . . ?
O9 K2 N4 61.8(3) . . ?
O10 K2 O7 100.2(3) . . ?
O10 K2 O12 133.0(3) . . ?
O10 K2 N3 59.8(3) . . ?
O10 K2 N4 121.7(3) . . ?
O11 K2 O7 99.5(3) . . ?
O11 K2 O8 134.5(3) . . ?
O11 K2 O9 118.1(3) . . ?
O11 K2 O10 96.1(3) . . ?
O11 K2 O12 58.2(3) . . ?
O11 K2 N3 62.4(3) . . ?
O11 K2 N4 117.1(3) . . ?
O12 K2 N3 120.0(3) . . ?
O12 K2 N4 59.3(3) . . ?
N3 K2 N4 178.5(4) . . ?
O13 K3 O15 129.9(7) . . ?
O13 K3 O16 101.4(6) . . ?
O13 K3 N7 63.2(6) . . ?
O13 K3 N8 116.3(7) . . ?
O14 K3 O13 54.2(7) . . ?
O14 K3 O15 107.2(9) . . ?
O14 K3 O16 140.6(10) . . ?
O14 K3 O18 96.1(10) . . ?
O14 K3 N7 116.3(8) . . ?
O14 K3 N8 63.4(8) . . ?
O16 K3 O15 62.1(6) . . ?
O16 K3 N7 59.3(8) . . ?
O16 K3 N8 119.9(9) . . ?
O17 K3 O13 94.6(9) . . ?
O17 K3 O14 115.4(12) . . ?
O17 K3 O15 131.5(11) . . ?
O17 K3 O16 95.1(9) . . ?
O17 K3 O18 63.2(9) . . ?
O17 K3 N7 57.2(9) . . ?
O17 K3 N8 124.2(10) . . ?
O18 K3 O13 132.8(9) . . ?
O18 K3 O15 91.0(9) . . ?
O18 K3 O16 120.6(9) . . ?
O18 K3 N7 119.7(8) . . ?
O18 K3 N8 61.7(9) . . ?
N7 K3 O15 121.3(8) . . ?
N7 K3 N8 178.6(10) . . ?
N8 K3 O15 57.8(8) . . ?
O19 K4 O20 75.8(11) . . ?
O19 K4 O21 114.6(9) . . ?
O19 K4 O22 98.8(9) . . ?
O19 K4 O23 122.4(9) . . ?
O19 K4 O24 161.3(8) . . ?
O19 K4 N5 59.8(8) . . ?
O19 K4 N6 124.7(7) . . ?
O20 K4 O21 89.3(11) . . ?
O20 K4 O22 142.9(12) . . ?
O20 K4 O23 132.7(11) . . ?
O20 K4 O24 94.8(11) . . ?
O20 K4 N5 133.4(12) . . ?
O20 K4 N6 51.7(10) . . ?
O21 K4 O22 59.2(10) . . ?
O21 K4 O23 114.2(10) . . ?
O21 K4 O24 80.8(9) . . ?
O21 K4 N5 120.2(9) . . ?
O21 K4 N6 56.4(7) . . ?
O22 K4 O23 81.6(9) . . ?
O22 K4 O24 98.3(9) . . ?
O22 K4 N5 63.2(9) . . ?
O22 K4 N6 112.3(8) . . ?
O23 K4 O24 53.4(8) . . ?
O23 K4 N5 70.3(9) . . ?
O23 K4 N6 107.0(8) . . ?
N5 K4 O24 123.1(9) . . ?
N5 K4 N6 174.8(8) . . ?
N6 K4 O24 53.7(7) . . ?
O14' K3' O16 112.6(8) . . ?
O14' K3' N7' 99.4(7) . . ?
O14' K3' C42 69.1(6) . . ?
O15' K3' O14' 89.2(9) . . ?
O15' K3' O16 55.0(6) . . ?
O15' K3' O18' 102.7(8) . . ?
O15' K3' N7' 94.8(9) . . ?
O15' K3' C42 42.2(7) . . ?
O16 K3' N7' 43.7(6) . . ?
O16 K3' C42 97.1(5) . . ?
O17' K3' O14' 124.5(10) . . ?
O17' K3' O15' 141.6(9) . . ?
O17' K3' O16 91.9(7) . . ?
O17' K3' O18' 79.6(8) . . ?
O17' K3' N7' 64.7(8) . . ?
O17' K3' C42 158.9(9) . . ?
O18' K3' O14' 116.7(8) . . ?
O18' K3' O16 125.1(7) . . ?
O18' K3' N7' 139.6(8) . . ?
O18' K3' C42 79.6(6) . . ?
N7' K3' C42 133.1(8) . . ?
N8' K3' O14' 60.9(9) . . ?
N8' K3' O15' 65.6(11) . . ?
N8' K3' O16 120.5(10) . . ?
N8' K3' O17' 143.6(10) . . ?
N8' K3' O18' 68.5(9) . . ?
N8' K3' N7' 150.9(10) . . ?
N8' K3' C42 23.5(10) . . ?
O19 K4' O20' 49.6(8) . . ?
O21' K4' O19 120.4(8) . . ?
O21' K4' O20' 104.1(9) . . ?
O21' K4' O22' 59.8(8) . . ?
O21' K4' O23 131.1(9) . . ?
O21' K4' O24 91.1(9) . . ?
O21' K4' N5' 120.4(8) . . ?
O21' K4' N6 62.9(7) . . ?
O22' K4' O19 99.7(7) . . ?
O22' K4' O20' 135.3(9) . . ?
O22' K4' O23 93.7(9) . . ?
O22' K4' N5' 61.9(8) . . ?
O22' K4' N6 122.4(8) . . ?
O23 K4' O19 103.1(8) . . ?
O23 K4' O20' 121.6(9) . . ?
O23 K4' N5' 63.2(8) . . ?
O24 K4' O19 143.9(8) . . ?
O24 K4' O20' 109.4(9) . . ?
O24 K4' O22' 112.1(9) . . ?
O24 K4' O23 59.6(9) . . ?
O24 K4' N5' 122.0(9) . . ?
O24 K4' N6 62.7(8) . . ?
N5' K4' O19 59.2(6) . . ?
N5' K4' O20' 107.9(9) . . ?
N6 K4' O19 113.9(6) . . ?
N6 K4' O20' 65.2(7) . . ?
N6 K4' O23 120.0(8) . . ?
N6 K4' N5' 173.1(7) . . ?
C65' K4' O19 31.9(9) . . ?
C65' K4' O20' 77.9(9) . . ?
C65' K4' O21' 136.1(11) . . ?
C65' K4' O22' 87.5(9) . . ?
C65' K4' O23 74.6(11) . . ?
C65' K4' O24 130.4(12) . . ?
C65' K4' N5' 30.5(4) . . ?
C65' K4' N6 142.7(8) . . ?
C10 O1 K1 112.9(11) . . ?
C11 O1 K1 113.6(12) . . ?
C11 O1 C10 113.5(15) . . ?
C8 O2 K1 119.2(11) . . ?
C8 O2 C9 113.2(15) . . ?
C9 O2 K1 115.1(11) . . ?
C2 O3 K1 117.2(9) . . ?
C3 O3 K1 113.5(8) . . ?
C3 O3 C2 110.8(12) . . ?
C4 O4 K1 112.6(8) . . ?
C5 O4 K1 116.3(9) . . ?
C5 O4 C4 111.2(12) . . ?
C16 O5 K1 110.2(9) . . ?
C17 O5 K1 111.2(9) . . ?
C17 O5 C16 111.8(13) . . ?
C14 O6 K1 118.9(10) . . ?
C14 O6 C15 111.9(13) . . ?
C15 O6 K1 117.0(10) . . ?
C32 O7 K2 113.0(9) . . ?
C33 O7 K2 111.8(9) . . ?
C33 O7 C32 109.4(12) . . ?
C34 O8 K2 117.1(9) . . ?
C35 O8 K2 119.9(9) . . ?
C35 O8 C34 111.8(13) . . ?
C22 O9 K2 116.4(8) . . ?
C23 O9 K2 114.1(8) . . ?
C23 O9 C22 110.5(11) . . ?
C20 O10 K2 118.5(8) . . ?
C21 O10 K2 113.3(8) . . ?
C21 O10 C20 112.4(11) . . ?
C28 O11 K2 121.6(8) . . ?
C28 O11 C29 109.7(11) . . ?
C29 O11 K2 115.2(8) . . ?
C26 O12 K2 115.8(9) . . ?
C26 O12 C27 111.2(11) . . ?
C27 O12 K2 114.9(8) . . ?
C50 O13 K3 113.7(16) . . ?
C50 O13 C51' 126(2) . . ?
C51 O13 K3 118(2) . . ?
C51 O13 C50 104.3(17) . . ?
C52 O14 K3 126(2) . . ?
C52 O14 C53 96(3) . . ?
C53 O14 K3 130(2) . . ?
C40 O15 K3 80(2) . . ?
C40 O15 C41 146(4) . . ?
C41 O15 K3 87(3) . . ?
C52 O14' K3' 120.4(19) . . ?
C52 O14' C53' 133(3) . . ?
C53' O14' K3' 102(2) . . ?
C40' O15' K3' 75(2) . . ?
C40' O15' C41' 124(3) . . ?
C41' O15' K3' 106(3) . . ?
C38 O16 K3 111(3) . . ?
C38' O16 K3' 127(2) . . ?
C39 O16 K3 105.6(17) . . ?
C39 O16 K3' 105.0(17) . . ?
C39 O16 C38 108(3) . . ?
C39 O16 C38' 120(2) . . ?
C46 O17 K3 115(3) . . ?
C47 O17 K3 128(2) . . ?
C47 O17 C46 99(3) . . ?
C44 O18 K3 67(3) . . ?
C45 O18 K3 138(2) . . ?
C45 O18 C44 151(4) . . ?
C46' O17' K3' 79(2) . . ?
C46' O17' C47 163(4) . . ?
C47 O17' K3' 115(2) . . ?
C44' O18' K3' 79(3) . . ?
C44' O18' C45 106(3) . . ?
C45 O18' K3' 89.9(17) . . ?
C64 O19 K4 103(3) . . ?
C65 O19 K4 120(3) . . ?
C65 O19 C64 105(3) . . ?
C64' O19 K4' 127.4(13) . . ?
C65' O19 K4' 59.6(15) . . ?
C65' O19 C64' 156(2) . . ?
C62 O20 K4 145(3) . . ?
C62 O20 C63 95(3) . . ?
C63 O20 K4 99.7(19) . . ?
C70 O21 K4 119(3) . . ?
C70 O21 C71 100(3) . . ?
C71 O21 K4 122(3) . . ?
C68 O22 K4 116(3) . . ?
C68 O22 C69 107(3) . . ?
C69 O22 K4 114(2) . . ?
C62 O20' K4' 98.9(18) . . ?
C63 O20' K4' 115(3) . . ?
C63 O20' C62 112(3) . . ?
C70' O21' K4' 114(2) . . ?
C70' O21' C71' 116(3) . . ?
C71' O21' K4' 119(2) . . ?
C68' O22' K4' 117(2) . . ?
C69' O22' K4' 116(2) . . ?
C69' O22' C68' 108(3) . . ?
C56 O23 K4 96.1(17) . . ?
C56' O23 K4' 114(2) . . ?
C57 O23 K4 128(3) . . ?
C57 O23 K4' 115(3) . . ?
C57 O23 C56 136(3) . . ?
C57 O23 C56' 115(3) . . ?
C58 O24 K4 104(3) . . ?
C58 O24 K4' 111(3) . . ?
C58 O24 C59 104(3) . . ?
C59 O24 K4 101.4(19) . . ?
C59 O24 K4' 107(2) . . ?
C1 N1 K1 111.3(10) . . ?
C1 N1 C12 109.7(14) . . ?
C1 N1 C13 108.9(15) . . ?
C12 N1 K1 109.3(11) . . ?
C12 N1 C13 108.2(14) . . ?
C13 N1 K1 109.4(10) . . ?
C6 N2 K1 110.7(10) . . ?
C6 N2 C7 110.5(15) . . ?
C6 N2 C18 109.3(14) . . ?
C7 N2 K1 110.1(11) . . ?
C7 N2 C18 108.3(14) . . ?
C18 N2 K1 107.9(10) . . ?
C19 N3 K2 111.3(8) . . ?
C30 N3 K2 108.0(8) . . ?
C30 N3 C19 108.4(13) . . ?
C31 N3 K2 109.5(9) . . ?
C31 N3 C19 109.3(12) . . ?
C31 N3 C30 110.3(13) . . ?
C24 N4 K2 106.1(9) . . ?
C25 N4 K2 111.2(9) . . ?
C25 N4 C24 109.7(13) . . ?
C36 N4 K2 110.7(9) . . ?
C36 N4 C24 107.7(13) . . ?
C36 N4 C25 111.2(13) . . ?
C55 N5 K4 109(2) . . ?
C55 N5 C66 107(3) . . ?
C66 N5 K4 111(2) . . ?
C67 N5 K4 106(2) . . ?
C67 N5 C55 116(3) . . ?
C67 N5 C66 108(3) . . ?
C55' N5' K4' 108(2) . . ?
C55' N5' C66' 107(3) . . ?
C55' N5' C67' 111(3) . . ?
C66' N5' K4' 114.8(19) . . ?
C66' N5' C67' 109(3) . . ?
C67' N5' K4' 107(2) . . ?
C60 N6 K4 118.4(15) . . ?
C60 N6 C61 97(3) . . ?
C60' N6 K4' 100(2) . . ?
C61 N6 K4 99.4(14) . . ?
C61 N6 K4' 112.2(14) . . ?
C61 N6 C60' 116(2) . . ?
C72 N6 K4 112.0(13) . . ?
C72 N6 K4' 106.9(13) . . ?
C72 N6 C60 117(2) . . ?
C72 N6 C60' 111.5(18) . . ?
C72 N6 C61 109.9(17) . . ?
C37 N7 K3 107(3) . . ?
C48 N7 K3 99(3) . . ?
C48 N7 C37 127(4) . . ?
C48 N7 C49 121(4) . . ?
C49 N7 K3 97(2) . . ?
C49 N7 C37 101(3) . . ?
C42 N8 K3 103(3) . . ?
C42 N8 C43 60(2) . . ?
C42 N8 C54 105(3) . . ?
C43 N8 K3 80(2) . . ?
C54 N8 K3 62(2) . . ?
C54 N8 C43 135(4) . . ?
C37' N7' K3' 110(3) . . ?
C48' N7' K3' 85(3) . . ?
C48' N7' C37' 105(3) . . ?
C49 N7' K3' 119(2) . . ?
C49 N7' C37' 131(4) . . ?
C49 N7' C48' 85(3) . . ?
C42 N8' K3' 119(2) . . ?
C43' N8' K3' 104(2) . . ?
C43' N8' C42 102(3) . . ?
C54' N8' K3' 127(3) . . ?
C54' N8' C42 96(3) . . ?
C54' N8' C43' 107(3) . . ?
N1 C1 H1A 108.8 . . ?
N1 C1 H1B 108.8 . . ?
N1 C1 C2 113.7(15) . . ?
H1A C1 H1B 107.7 . . ?
C2 C1 H1A 108.8 . . ?
C2 C1 H1B 108.8 . . ?
O3 C2 C1 108.6(14) . . ?
O3 C2 H2A 110.0 . . ?
O3 C2 H2B 110.0 . . ?
C1 C2 H2A 110.0 . . ?
C1 C2 H2B 110.0 . . ?
H2A C2 H2B 108.3 . . ?
O3 C3 H3A 110.0 . . ?
O3 C3 H3B 110.0 . . ?
O3 C3 C4 108.5(12) . . ?
H3A C3 H3B 108.4 . . ?
C4 C3 H3A 110.0 . . ?
C4 C3 H3B 110.0 . . ?
O4 C4 C3 110.7(12) . . ?
O4 C4 H4A 109.5 . . ?
O4 C4 H4B 109.5 . . ?
C3 C4 H4A 109.5 . . ?
C3 C4 H4B 109.5 . . ?
H4A C4 H4B 108.1 . . ?
O4 C5 H5A 109.8 . . ?
O4 C5 H5B 109.8 . . ?
O4 C5 C6 109.2(14) . . ?
H5A C5 H5B 108.3 . . ?
C6 C5 H5A 109.8 . . ?
C6 C5 H5B 109.8 . . ?
N2 C6 C5 113.1(15) . . ?
N2 C6 H6A 109.0 . . ?
N2 C6 H6B 109.0 . . ?
C5 C6 H6A 109.0 . . ?
C5 C6 H6B 109.0 . . ?
H6A C6 H6B 107.8 . . ?
N2 C7 H7A 109.0 . . ?
N2 C7 H7B 109.0 . . ?
H7A C7 H7B 107.8 . . ?
C8 C7 N2 112.8(16) . . ?
C8 C7 H7A 109.0 . . ?
C8 C7 H7B 109.0 . . ?
O2 C8 C7 110.0(17) . . ?
O2 C8 H8A 109.7 . . ?
O2 C8 H8B 109.7 . . ?
C7 C8 H8A 109.7 . . ?
C7 C8 H8B 109.7 . . ?
H8A C8 H8B 108.2 . . ?
O2 C9 H9A 109.5 . . ?
O2 C9 H9B 109.5 . . ?
O2 C9 C10 110.6(18) . . ?
H9A C9 H9B 108.1 . . ?
C10 C9 H9A 109.5 . . ?
C10 C9 H9B 109.5 . . ?
O1 C10 H10A 109.0 . . ?
O1 C10 H10B 109.0 . . ?
C9 C10 O1 113.0(16) . . ?
C9 C10 H10A 109.0 . . ?
C9 C10 H10B 109.0 . . ?
H10A C10 H10B 107.8 . . ?
O1 C11 H11A 109.1 . . ?
O1 C11 H11B 109.1 . . ?
O1 C11 C12 112.3(17) . . ?
H11A C11 H11B 107.9 . . ?
C12 C11 H11A 109.1 . . ?
C12 C11 H11B 109.1 . . ?
N1 C12 C11 113.6(16) . . ?
N1 C12 H12A 108.9 . . ?
N1 C12 H12B 108.9 . . ?
C11 C12 H12A 108.9 . . ?
C11 C12 H12B 108.9 . . ?
H12A C12 H12B 107.7 . . ?
N1 C13 H13A 109.0 . . ?
N1 C13 H13B 109.0 . . ?
H13A C13 H13B 107.8 . . ?
C14 C13 N1 112.7(15) . . ?
C14 C13 H13A 109.0 . . ?
C14 C13 H13B 109.0 . . ?
O6 C14 C13 107.5(15) . . ?
O6 C14 H14A 110.2 . . ?
O6 C14 H14B 110.2 . . ?
C13 C14 H14A 110.2 . . ?
C13 C14 H14B 110.2 . . ?
H14A C14 H14B 108.5 . . ?
O6 C15 H15A 110.1 . . ?
O6 C15 H15B 110.1 . . ?
O6 C15 C16 108.2(14) . . ?
H15A C15 H15B 108.4 . . ?
C16 C15 H15A 110.1 . . ?
C16 C15 H15B 110.1 . . ?
O5 C16 C15 110.5(14) . . ?
O5 C16 H16A 109.5 . . ?
O5 C16 H16B 109.5 . . ?
C15 C16 H16A 109.5 . . ?
C15 C16 H16B 109.5 . . ?
H16A C16 H16B 108.1 . . ?
O5 C17 H17A 109.2 . . ?
O5 C17 H17B 109.2 . . ?
O5 C17 C18 112.1(14) . . ?
H17A C17 H17B 107.9 . . ?
C18 C17 H17A 109.2 . . ?
C18 C17 H17B 109.2 . . ?
N2 C18 C17 112.5(15) . . ?
N2 C18 H18A 109.1 . . ?
N2 C18 H18B 109.1 . . ?
C17 C18 H18A 109.1 . . ?
C17 C18 H18B 109.1 . . ?
H18A C18 H18B 107.8 . . ?
N3 C19 H19A 108.8 . . ?
N3 C19 H19B 108.8 . . ?
N3 C19 C20 113.8(12) . . ?
H19A C19 H19B 107.7 . . ?
C20 C19 H19A 108.8 . . ?
C20 C19 H19B 108.8 . . ?
O10 C20 C19 108.4(13) . . ?
O10 C20 H20A 110.0 . . ?
O10 C20 H20B 110.0 . . ?
C19 C20 H20A 110.0 . . ?
C19 C20 H20B 110.0 . . ?
H20A C20 H20B 108.4 . . ?
O10 C21 H21A 109.7 . . ?
O10 C21 H21B 109.7 . . ?
O10 C21 C22 109.9(13) . . ?
H21A C21 H21B 108.2 . . ?
C22 C21 H21A 109.7 . . ?
C22 C21 H21B 109.7 . . ?
O9 C22 C21 110.1(12) . . ?
O9 C22 H22A 109.7 . . ?
O9 C22 H22B 109.6 . . ?
C21 C22 H22A 109.6 . . ?
C21 C22 H22B 109.6 . . ?
H22A C22 H22B 108.2 . . ?
O9 C23 H23A 109.8 . . ?
O9 C23 H23B 109.8 . . ?
O9 C23 C24 109.3(13) . . ?
H23A C23 H23B 108.3 . . ?
C24 C23 H23A 109.8 . . ?
C24 C23 H23B 109.8 . . ?
N4 C24 C23 114.9(12) . . ?
N4 C24 H24A 108.5 . . ?
N4 C24 H24B 108.5 . . ?
C23 C24 H24A 108.5 . . ?
C23 C24 H24B 108.5 . . ?
H24A C24 H24B 107.5 . . ?
N4 C25 H25A 108.6 . . ?
N4 C25 H25B 108.6 . . ?
N4 C25 C26 114.7(14) . . ?
H25A C25 H25B 107.6 . . ?
C26 C25 H25A 108.6 . . ?
C26 C25 H25B 108.6 . . ?
O12 C26 C25 110.7(13) . . ?
O12 C26 H26A 109.5 . . ?
O12 C26 H26B 109.5 . . ?
C25 C26 H26A 109.5 . . ?
C25 C26 H26B 109.5 . . ?
H26A C26 H26B 108.1 . . ?
O12 C27 H27A 109.5 . . ?
O12 C27 H27B 109.5 . . ?
O12 C27 C28 110.5(12) . . ?
H27A C27 H27B 108.1 . . ?
C28 C27 H27A 109.5 . . ?
C28 C27 H27B 109.5 . . ?
O11 C28 C27 108.5(12) . . ?
O11 C28 H28A 110.0 . . ?
O11 C28 H28B 110.0 . . ?
C27 C28 H28A 110.0 . . ?
C27 C28 H28B 110.0 . . ?
H28A C28 H28B 108.4 . . ?
O11 C29 H29A 109.7 . . ?
O11 C29 H29B 109.7 . . ?
O11 C29 C30 109.9(12) . . ?
H29A C29 H29B 108.2 . . ?
C30 C29 H29A 109.7 . . ?
C30 C29 H29B 109.7 . . ?
N3 C30 C29 115.5(13) . . ?
N3 C30 H30A 108.4 . . ?
N3 C30 H30B 108.4 . . ?
C29 C30 H30A 108.4 . . ?
C29 C30 H30B 108.4 . . ?
H30A C30 H30B 107.5 . . ?
N3 C31 H31A 108.8 . . ?
N3 C31 H31B 108.8 . . ?
N3 C31 C32 113.7(14) . . ?
H31A C31 H31B 107.7 . . ?
C32 C31 H31A 108.8 . . ?
C32 C31 H31B 108.8 . . ?
O7 C32 C31 109.1(13) . . ?
O7 C32 H32A 109.9 . . ?
O7 C32 H32B 109.9 . . ?
C31 C32 H32A 109.9 . . ?
C31 C32 H32B 109.9 . . ?
H32A C32 H32B 108.3 . . ?
O7 C33 H33A 110.2 . . ?
O7 C33 H33B 110.2 . . ?
O7 C33 C34 107.7(13) . . ?
H33A C33 H33B 108.5 . . ?
C34 C33 H33A 110.2 . . ?
C34 C33 H33B 110.2 . . ?
O8 C34 C33 108.7(14) . . ?
O8 C34 H34A 110.0 . . ?
O8 C34 H34B 110.0 . . ?
C33 C34 H34A 110.0 . . ?
C33 C34 H34B 110.0 . . ?
H34A C34 H34B 108.3 . . ?
O8 C35 H35A 109.9 . . ?
O8 C35 H35B 109.9 . . ?
O8 C35 C36 109.1(13) . . ?
H35A C35 H35B 108.3 . . ?
C36 C35 H35A 109.9 . . ?
C36 C35 H35B 109.9 . . ?
N4 C36 C35 112.6(13) . . ?
N4 C36 H36A 109.1 . . ?
N4 C36 H36B 109.1 . . ?
C35 C36 H36A 109.1 . . ?
C35 C36 H36B 109.1 . . ?
H36A C36 H36B 107.8 . . ?
N7 C37 H37A 108.2 . . ?
N7 C37 H37B 108.2 . . ?
N7 C37 C38 116(4) . . ?
H37A C37 H37B 107.3 . . ?
C38 C37 H37A 108.2 . . ?
C38 C37 H37B 108.2 . . ?
O16 C38 C37 108(5) . . ?
O16 C38 H38A 110.1 . . ?
O16 C38 H38B 110.1 . . ?
C37 C38 H38A 110.1 . . ?
C37 C38 H38B 110.1 . . ?
H38A C38 H38B 108.4 . . ?
N7' C37' H37C 113.3 . . ?
N7' C37' H37D 113.3 . . ?
N7' C37' C38' 92(3) . . ?
H37C C37' H37D 110.6 . . ?
C38' C37' H37C 113.3 . . ?
C38' C37' H37D 113.3 . . ?
O16 C38' C37' 99(4) . . ?
O16 C38' H38C 111.9 . . ?
O16 C38' H38D 111.9 . . ?
C37' C38' H38C 111.9 . . ?
C37' C38' H38D 111.9 . . ?
H38C C38' H38D 109.6 . . ?
O16 C39 H39A 107.2 . . ?
O16 C39 H39B 107.2 . . ?
O16 C39 H39C 114.9 . . ?
O16 C39 H39D 114.9 . . ?
O16 C39 C40 120(3) . . ?
O16 C39 C40' 83(2) . . ?
H39A C39 H39B 106.9 . . ?
H39C C39 H39D 111.9 . . ?
C40 C39 H39A 107.2 . . ?
C40 C39 H39B 107.2 . . ?
C40' C39 H39C 114.9 . . ?
C40' C39 H39D 114.9 . . ?
O15 C40 C39 132(3) . . ?
O15 C40 H40A 104.4 . . ?
O15 C40 H40B 104.4 . . ?
C39 C40 H40A 104.4 . . ?
C39 C40 H40B 104.4 . . ?
H40A C40 H40B 105.6 . . ?
O15 C41 H41A 108.3 . . ?
O15 C41 H41B 108.3 . . ?
O15 C41 C42 116(3) . . ?
H41A C41 H41B 107.4 . . ?
C42 C41 H41A 108.3 . . ?
C42 C41 H41B 108.3 . . ?
O15' C40' C39 108(2) . . ?
O15' C40' H40C 110.1 . . ?
O15' C40' H40D 110.1 . . ?
C39 C40' H40C 110.1 . . ?
C39 C40' H40D 110.1 . . ?
H40C C40' H40D 108.4 . . ?
O15' C41' H41C 110.4 . . ?
O15' C41' H41D 110.4 . . ?
O15' C41' C42 107(2) . . ?
H41C C41' H41D 108.6 . . ?
C42 C41' H41C 110.4 . . ?
C42 C41' H41D 110.4 . . ?
K3' C42 H42C 139.1 . . ?
K3' C42 H42D 106.9 . . ?
N8 C42 C41 118(3) . . ?
N8 C42 H42A 107.9 . . ?
N8 C42 H42B 107.9 . . ?
N8' C42 K3' 37.6(14) . . ?
N8' C42 H42C 109.2 . . ?
N8' C42 H42D 109.2 . . ?
C41 C42 H42A 107.9 . . ?
C41 C42 H42B 107.9 . . ?
C41' C42 K3' 78.2(19) . . ?
C41' C42 N8' 112(3) . . ?
C41' C42 H42C 109.2 . . ?
C41' C42 H42D 109.2 . . ?
H42C C42 H42D 107.9 . . ?
H42A C42 H42B 107.2 . . ?
N8 C43 C44 77(3) . . ?
O18 C44 C43 165(5) . . ?
O18 C44 H44A 94.7 . . ?
O18 C44 H44B 94.7 . . ?
C43 C44 H44A 94.7 . . ?
C43 C44 H44B 94.7 . . ?
H44A C44 H44B 103.2 . . ?
N8' C43' H43A 111.1 . . ?
N8' C43' H43B 111.1 . . ?
H43A C43' H43B 109.0 . . ?
C44' C43' N8' 103(4) . . ?
C44' C43' H43A 111.1 . . ?
C44' C43' H43B 111.1 . . ?
O18' C44' C43' 98(3) . . ?
O18' C44' H44C 112.2 . . ?
O18' C44' H44D 112.2 . . ?
C43' C44' H44C 112.2 . . ?
C43' C44' H44D 112.2 . . ?
H44C C44' H44D 109.8 . . ?
O18 C45 H45A 114.2 . . ?
O18 C45 H45B 114.2 . . ?
O18 C45 C46 87(2) . . ?
O18' C45 H45C 105.2 . . ?
O18' C45 H45D 105.2 . . ?
O18' C45 C46' 129(3) . . ?
H45A C45 H45B 111.3 . . ?
H45C C45 H45D 105.9 . . ?
C46 C45 H45A 114.2 . . ?
C46 C45 H45B 114.2 . . ?
C46' C45 H45C 105.2 . . ?
C46' C45 H45D 105.2 . . ?
O17 C46 C45 125(3) . . ?
O17 C46 H46A 106.1 . . ?
O17 C46 H46B 106.1 . . ?
C45 C46 H46A 106.1 . . ?
C45 C46 H46B 106.1 . . ?
H46A C46 H46B 106.3 . . ?
O17' C46' C45 149(4) . . ?
O17' C46' H46C 99.5 . . ?
O17' C46' H46D 99.5 . . ?
C45 C46' H46C 99.5 . . ?
C45 C46' H46D 99.5 . . ?
H46C C46' H46D 104.0 . . ?
O17 C47 H47A 110.8 . . ?
O17 C47 H47B 110.8 . . ?
O17' C47 H47C 110.4 . . ?
O17' C47 H47D 110.4 . . ?
O17' C47 C48' 107(3) . . ?
H47C C47 H47D 108.6 . . ?
H47A C47 H47B 108.9 . . ?
C48 C47 O17 105(4) . . ?
C48 C47 H47A 110.8 . . ?
C48 C47 H47B 110.8 . . ?
C48' C47 H47C 110.4 . . ?
C48' C47 H47D 110.4 . . ?
N7 C48 H48A 106.7 . . ?
N7 C48 H48B 106.7 . . ?
C47 C48 N7 122(4) . . ?
C47 C48 H48A 106.7 . . ?
C47 C48 H48B 106.7 . . ?
H48A C48 H48B 106.6 . . ?
N7' C48' C47 114(3) . . ?
N7' C48' H48C 108.7 . . ?
N7' C48' H48D 108.7 . . ?
C47 C48' H48C 108.7 . . ?
C47 C48' H48D 108.7 . . ?
H48C C48' H48D 107.6 . . ?
N7 C49 H49A 107.8 . . ?
N7 C49 H49B 107.8 . . ?
N7 C49 C50 118(3) . . ?
N7' C49 H49C 107.3 . . ?
N7' C49 H49D 107.3 . . ?
N7' C49 C50 120(3) . . ?
H49A C49 H49B 107.1 . . ?
H49C C49 H49D 106.9 . . ?
C50 C49 H49A 107.8 . . ?
C50 C49 H49B 107.8 . . ?
C50 C49 H49C 107.3 . . ?
C50 C49 H49D 107.3 . . ?
O13 C50 C49 106(2) . . ?
O13 C50 H50A 110.4 . . ?
O13 C50 H50B 110.4 . . ?
C49 C50 H50A 110.4 . . ?
C49 C50 H50B 110.4 . . ?
H50A C50 H50B 108.6 . . ?
O13 C51 H51A 112.3 . . ?
O13 C51 H51B 112.3 . . ?
O13 C51 C52 97.4(18) . . ?
H51A C51 H51B 109.9 . . ?
C52 C51 H51A 112.3 . . ?
C52 C51 H51B 112.3 . . ?
O13 C51' H51C 112.5 . . ?
O13 C51' H51D 112.5 . . ?
O13 C51' C52 96.4(18) . . ?
H51C C51' H51D 110.0 . . ?
C52 C51' H51C 112.5 . . ?
C52 C51' H51D 112.5 . . ?
O14 C52 C51 103(3) . . ?
O14 C52 H52A 111.2 . . ?
O14 C52 H52B 111.2 . . ?
O14' C52 C51' 77(2) . . ?
O14' C52 H52C 115.7 . . ?
O14' C52 H52D 115.7 . . ?
C51 C52 H52A 111.2 . . ?
C51 C52 H52B 111.2 . . ?
C51' C52 H52C 115.7 . . ?
C51' C52 H52D 115.7 . . ?
H52A C52 H52B 109.1 . . ?
H52C C52 H52D 112.7 . . ?
O14 C53 H53A 115.5 . . ?
O14 C53 H53B 115.5 . . ?
O14 C53 C54 78(2) . . ?
H53A C53 H53B 112.5 . . ?
C54 C53 H53A 115.5 . . ?
C54 C53 H53B 115.5 . . ?
N8 C54 C53 138(4) . . ?
N8 C54 H54A 102.5 . . ?
N8 C54 H54B 102.5 . . ?
C53 C54 H54A 102.5 . . ?
C53 C54 H54B 102.5 . . ?
H54A C54 H54B 104.9 . . ?
O14' C53' H53C 108.6 . . ?
O14' C53' H53D 108.6 . . ?
O14' C53' C54' 115(3) . . ?
H53C C53' H53D 107.6 . . ?
C54' C53' H53C 108.6 . . ?
C54' C53' H53D 108.6 . . ?
N8' C54' C53' 108(3) . . ?
N8' C54' H54C 110.0 . . ?
N8' C54' H54D 110.0 . . ?
C53' C54' H54C 110.0 . . ?
C53' C54' H54D 110.0 . . ?
H54C C54' H54D 108.4 . . ?
N5 C55 H55A 110.0 . . ?
N5 C55 H55B 110.0 . . ?
N5 C55 C56 108(3) . . ?
H55A C55 H55B 108.4 . . ?
C56 C55 H55A 110.0 . . ?
C56 C55 H55B 110.0 . . ?
O23 C56 H56A 104.2 . . ?
O23 C56 H56B 104.2 . . ?
C55 C56 O23 132(3) . . ?
C55 C56 H56A 104.2 . . ?
C55 C56 H56B 104.2 . . ?
H56A C56 H56B 105.5 . . ?
N5' C55' H55C 109.1 . . ?
N5' C55' H55D 109.1 . . ?
N5' C55' C56' 112(3) . . ?
H55C C55' H55D 107.9 . . ?
C56' C55' H55C 109.1 . . ?
C56' C55' H55D 109.1 . . ?
O23 C56' C55' 113(3) . . ?
O23 C56' H56C 108.9 . . ?
O23 C56' H56D 108.9 . . ?
C55' C56' H56C 108.9 . . ?
C55' C56' H56D 108.9 . . ?
H56C C56' H56D 107.7 . . ?
O23 C57 H57A 111.2 . . ?
O23 C57 H57B 111.2 . . ?
O23 C57 C58 103(4) . . ?
H57A C57 H57B 109.1 . . ?
C58 C57 H57A 111.2 . . ?
C58 C57 H57B 111.2 . . ?
O24 C58 C57 112(4) . . ?
O24 C58 H58A 109.2 . . ?
O24 C58 H58B 109.2 . . ?
C57 C58 H58A 109.2 . . ?
C57 C58 H58B 109.2 . . ?
H58A C58 H58B 107.9 . . ?
O24 C59 H59A 110.5 . . ?
O24 C59 H59B 110.5 . . ?
O24 C59 H59C 114.1 . . ?
O24 C59 H59D 114.1 . . ?
O24 C59 C60 106(3) . . ?
O24 C59 C60' 87(3) . . ?
H59A C59 H59B 108.7 . . ?
H59C C59 H59D 111.3 . . ?
C60 C59 H59A 110.5 . . ?
C60 C59 H59B 110.5 . . ?
C60' C59 H59C 114.1 . . ?
C60' C59 H59D 114.1 . . ?
N6 C60 C59 112(2) . . ?
N6 C60 H60A 109.1 . . ?
N6 C60 H60B 109.1 . . ?
C59 C60 H60A 109.1 . . ?
C59 C60 H60B 109.1 . . ?
H60A C60 H60B 107.9 . . ?
N6 C60' C59 112(2) . . ?
N6 C60' H60C 109.3 . . ?
N6 C60' H60D 109.3 . . ?
C59 C60' H60C 109.3 . . ?
C59 C60' H60D 109.3 . . ?
H60C C60' H60D 107.9 . . ?
N6 C61 H61A 108.9 . . ?
N6 C61 H61B 108.9 . . ?
N6 C61 C62 113.3(19) . . ?
H61A C61 H61B 107.7 . . ?
C62 C61 H61A 108.9 . . ?
C62 C61 H61B 108.9 . . ?
O20 C62 C61 90(3) . . ?
O20 C62 H62A 113.6 . . ?
O20 C62 H62B 113.6 . . ?
O20' C62 H62C 108.7 . . ?
O20' C62 H62D 108.7 . . ?
C61 C62 O20' 114(2) . . ?
C61 C62 H62C 108.7 . . ?
C61 C62 H62D 108.7 . . ?
C61 C62 H62A 113.6 . . ?
C61 C62 H62B 113.6 . . ?
H62C C62 H62D 107.6 . . ?
H62A C62 H62B 110.9 . . ?
O20 C63 H63A 112.0 . . ?
O20 C63 H63B 112.0 . . ?
O20' C63 H63C 106.5 . . ?
O20' C63 H63D 106.5 . . ?
O20' C63 C64' 123(4) . . ?
H63A C63 H63B 109.6 . . ?
H63C C63 H63D 106.5 . . ?
C64 C63 O20 99(3) . . ?
C64 C63 H63A 112.0 . . ?
C64 C63 H63B 112.0 . . ?
C64' C63 H63C 106.5 . . ?
C64' C63 H63D 106.6 . . ?
O19 C64 C63 108(3) . . ?
O19 C64 H64A 110.2 . . ?
O19 C64 H64B 110.2 . . ?
C63 C64 H64A 110.2 . . ?
C63 C64 H64B 110.2 . . ?
H64A C64 H64B 108.5 . . ?
O19 C65 H65A 106.4 . . ?
O19 C65 H65B 106.4 . . ?
O19 C65 C66 124(4) . . ?
H65A C65 H65B 106.5 . . ?
C66 C65 H65A 106.4 . . ?
C66 C65 H65B 106.4 . . ?
N5 C66 C65 92(3) . . ?
N5 C66 H66A 113.2 . . ?
N5 C66 H66B 113.2 . . ?
C65 C66 H66A 113.2 . . ?
C65 C66 H66B 113.2 . . ?
H66A C66 H66B 110.6 . . ?
N5 C67 H67A 108.0 . . ?
N5 C67 H67B 108.0 . . ?
N5 C67 C68 117(3) . . ?
H67A C67 H67B 107.2 . . ?
C68 C67 H67A 108.0 . . ?
C68 C67 H67B 108.0 . . ?
O22 C68 C67 116(4) . . ?
O22 C68 H68A 108.4 . . ?
O22 C68 H68B 108.4 . . ?
C67 C68 H68A 108.4 . . ?
C67 C68 H68B 108.4 . . ?
H68A C68 H68B 107.4 . . ?
O22 C69 H69A 109.9 . . ?
O22 C69 H69B 109.9 . . ?
O22 C69 C70 109(4) . . ?
H69A C69 H69B 108.3 . . ?
C70 C69 H69A 109.9 . . ?
C70 C69 H69B 109.9 . . ?
O21 C70 C69 105(4) . . ?
O21 C70 H70A 110.7 . . ?
O21 C70 H70B 110.7 . . ?
C69 C70 H70A 110.7 . . ?
C69 C70 H70B 110.7 . . ?
H70A C70 H70B 108.8 . . ?
O21 C71 H71A 108.6 . . ?
O21 C71 H71B 108.6 . . ?
O21 C71 C72 115(3) . . ?
H71A C71 H71B 107.6 . . ?
C72 C71 H71A 108.6 . . ?
C72 C71 H71B 108.6 . . ?
O19 C64' H64C 112.9 . . ?
O19 C64' H64D 112.9 . . ?
C63 C64' O19 94(2) . . ?
C63 C64' H64C 112.9 . . ?
C63 C64' H64D 112.9 . . ?
H64C C64' H64D 110.3 . . ?
K4' C65' H65' 110.5 . . ?
O19 C65' K4' 88.5(18) . . ?
O19 C65' H65' 110.5 . . ?
C66' C65' K4' 132(2) . . ?
C66' C65' O19 100(3) . . ?
C66' C65' H65' 110.5 . . ?
N5' C66' C65' 59.1(5) . . ?
N5' C66' H66C 117.9 . . ?
N5' C66' H66D 117.9 . . ?
C65' C66' H66C 117.9 . . ?
C65' C66' H66D 117.9 . . ?
H66C C66' H66D 115.0 . . ?
N5' C67' H67C 108.3 . . ?
N5' C67' H67D 108.3 . . ?
N5' C67' C68' 116(3) . . ?
H67C C67' H67D 107.4 . . ?
C68' C67' H67C 108.3 . . ?
C68' C67' H67D 108.3 . . ?
O22' C68' C67' 106(3) . . ?
O22' C68' H68C 110.5 . . ?
O22' C68' H68D 110.5 . . ?
C67' C68' H68C 110.5 . . ?
C67' C68' H68D 110.5 . . ?
H68C C68' H68D 108.7 . . ?
O22' C69' H69C 109.6 . . ?
O22' C69' H69D 109.6 . . ?
O22' C69' C70' 110(3) . . ?
H69C C69' H69D 108.1 . . ?
C70' C69' H69C 109.6 . . ?
C70' C69' H69D 109.6 . . ?
O21' C70' C69' 111(3) . . ?
O21' C70' H70C 109.5 . . ?
O21' C70' H70D 109.5 . . ?
C69' C70' H70C 109.5 . . ?
C69' C70' H70D 109.5 . . ?
H70C C70' H70D 108.1 . . ?
O21' C71' H71C 110.6 . . ?
O21' C71' H71D 110.6 . . ?
O21' C71' C72 105(3) . . ?
H71C C71' H71D 108.8 . . ?
C72 C71' H71C 110.6 . . ?
C72 C71' H71D 110.6 . . ?
N6 C72 C71 102(2) . . ?
N6 C72 C71' 115(2) . . ?
N6 C72 H72A 111.3 . . ?
N6 C72 H72B 111.3 . . ?
N6 C72 H72C 108.5 . . ?
N6 C72 H72D 108.5 . . ?
C71 C72 H72A 111.3 . . ?
C71 C72 H72B 111.3 . . ?
C71' C72 H72C 108.5 . . ?
C71' C72 H72D 108.5 . . ?
H72A C72 H72B 109.2 . . ?
H72C C72 H72D 107.5 . . ?
O25 C73 Mo1 177.0(12) . . ?
O26 C74 Mo1 177.3(13) . . ?
O27 C75 Mo1 178.2(15) . . ?
O32 C76 Mo3 177.5(13) . . ?
O31 C77 Mo3 177.1(14) . . ?
O33 C78 Mo3 175.1(11) . . ?
O30 C79 Mo2 164(2) . . ?
O30' C79 Mo2 167(2) . . ?
O29 C80 Mo2 177.1(19) . . ?
O28 C81 Mo2 165(2) . . ?
O28' C81 Mo2 162(3) . . ?

loop_
_geom_bond_atom_site_label_1
_geom_bond_atom_site_label_2
_geom_bond_distance
_geom_bond_site_symmetry_2
_geom_bond_publ_flag
Bi1 Bi2 3.0665(7) . ?
Bi1 Bi3 3.1166(7) . ?
Bi1 Bi4 3.5553(8) . ?
Bi1 Mo1 2.9962(13) . ?
Bi1 Mo3 3.0111(12) . ?
Bi2 Bi3 3.1989(8) . ?
Bi2 Bi5 3.3087(8) . ?
Bi2 Mo1 2.9895(12) . ?
Bi2 Mo2 3.0049(14) . ?
Bi3 Bi6 3.1741(8) . ?
Bi3 Mo2 2.9947(13) . ?
Bi3 Mo3 3.0349(11) . ?
Bi4 Bi5 3.1027(7) . ?
Bi4 Bi6 3.1462(7) . ?
Bi4 Mo1 2.9942(14) . ?
Bi4 Mo3 2.9947(12) . ?
Bi5 Bi6 3.1554(8) . ?
Bi5 Mo1 2.9755(13) . ?
Bi5 Mo2 3.0064(12) . ?
Bi6 Mo2 2.9988(13) . ?
Bi6 Mo3 2.9846(12) . ?
Mo1 C73 1.912(16) . ?
Mo1 C74 1.940(16) . ?
Mo1 C75 1.939(16) . ?
Mo2 C79 1.906(19) . ?
Mo2 C80 1.945(17) . ?
Mo2 C81 1.909(19) . ?
Mo3 C76 1.927(15) . ?
Mo3 C77 1.964(16) . ?
Mo3 C78 1.913(14) . ?
K1 O1 2.822(13) . ?
K1 O2 2.870(14) . ?
K1 O3 2.847(11) . ?
K1 O4 2.842(11) . ?
K1 O5 2.870(12) . ?
K1 O6 2.817(12) . ?
K1 N1 2.962(14) . ?
K1 N2 3.039(14) . ?
K2 O7 2.867(11) . ?
K2 O8 2.816(12) . ?
K2 O9 2.784(10) . ?
K2 O10 2.852(11) . ?
K2 O11 2.781(11) . ?
K2 O12 2.920(11) . ?
K2 N3 2.973(13) . ?
K2 N4 3.042(13) . ?
K3 O13 2.88(2) . ?
K3 O14 2.67(3) . ?
K3 O15 3.66(4) . ?
K3 O16 2.91(2) . ?
K3 O17 2.60(3) . ?
K3 O18 2.84(3) . ?
K3 N7 3.16(5) . ?
K3 N8 3.29(4) . ?
K4 O19 2.33(2) . ?
K4 O20 2.53(4) . ?
K4 O21 2.80(4) . ?
K4 O22 2.81(3) . ?
K4 O23 2.92(3) . ?
K4 O24 3.31(3) . ?
K4 N5 2.98(4) . ?
K4 N6 3.21(2) . ?
K3' O14' 3.19(3) . ?
K3' O15' 2.88(3) . ?
K3' O16 3.42(2) . ?
K3' O17' 2.85(3) . ?
K3' O18' 2.89(3) . ?
K3' N7' 3.47(4) . ?
K3' N8' 2.46(4) . ?
K3' C42 3.54(3) . ?
K4' O19 3.03(2) . ?
K4' O20' 3.23(4) . ?
K4' O21' 2.80(3) . ?
K4' O22' 2.84(3) . ?
K4' O23 2.85(3) . ?
K4' O24 2.83(3) . ?
K4' N5' 2.93(3) . ?
K4' N6 2.85(2) . ?
K4' C65' 2.61(4) . ?
O1 C10 1.47(2) . ?
O1 C11 1.37(3) . ?
O2 C8 1.41(2) . ?
O2 C9 1.41(2) . ?
O3 C2 1.437(19) . ?
O3 C3 1.429(18) . ?
O4 C4 1.443(18) . ?
O4 C5 1.418(19) . ?
O5 C16 1.44(2) . ?
O5 C17 1.43(2) . ?
O6 C14 1.42(2) . ?
O6 C15 1.43(2) . ?
O7 C32 1.43(2) . ?
O7 C33 1.42(2) . ?
O8 C34 1.44(2) . ?
O8 C35 1.407(18) . ?
O9 C22 1.424(18) . ?
O9 C23 1.417(18) . ?
O10 C20 1.435(18) . ?
O10 C21 1.418(18) . ?
O11 C28 1.445(19) . ?
O11 C29 1.457(17) . ?
O12 C26 1.410(18) . ?
O12 C27 1.43(2) . ?
O13 C50 1.432(10) . ?
O13 C51 1.426(10) . ?
O13 C51' 1.442(10) . ?
O14 C52 1.425(10) . ?
O14 C53 1.429(10) . ?
O15 C40 1.418(10) . ?
O15 C41 1.429(10) . ?
O14' C52 1.422(10) . ?
O14' C53' 1.423(10) . ?
O15' C40' 1.420(10) . ?
O15' C41' 1.430(10) . ?
O16 C38 1.37(7) . ?
O16 C38' 1.48(6) . ?
O16 C39 1.21(3) . ?
O17 C46 1.435(10) . ?
O17 C47 1.427(10) . ?
O18 C44 1.438(10) . ?
O18 C45 1.435(10) . ?
O17' C46' 1.440(10) . ?
O17' C47 1.441(10) . ?
O18' C44' 1.426(10) . ?
O18' C45 1.444(10) . ?
O19 C64 1.39(5) . ?
O19 C65 1.24(5) . ?
O19 C64' 1.68(5) . ?
O19 C65' 1.60(4) . ?
O20 C62 1.31(5) . ?
O20 C63 1.67(5) . ?
O21 C70 1.38(6) . ?
O21 C71 1.44(6) . ?
O22 C68 1.30(6) . ?
O22 C69 1.43(6) . ?
O20' C62 1.62(4) . ?
O20' C63 1.02(4) . ?
O21' C70' 1.39(5) . ?
O21' C71' 1.43(5) . ?
O22' C68' 1.39(5) . ?
O22' C69' 1.33(5) . ?
O23 C56 1.94(5) . ?
O23 C56' 1.44(5) . ?
O23 C57 1.39(6) . ?
O24 C58 1.42(6) . ?
O24 C59 1.51(4) . ?
O25 C73 1.206(19) . ?
O26 C74 1.17(2) . ?
O27 C75 1.187(19) . ?
O28 C81 1.23(3) . ?
O28' C81 1.23(4) . ?
O29 C80 1.15(2) . ?
O30 C79 1.24(4) . ?
O30' C79 1.24(4) . ?
O31 C77 1.128(19) . ?
O32 C76 1.170(18) . ?
O33 C78 1.207(18) . ?
N1 C1 1.47(2) . ?
N1 C12 1.48(2) . ?
N1 C13 1.52(2) . ?
N2 C6 1.46(2) . ?
N2 C7 1.47(2) . ?
N2 C18 1.49(2) . ?
N3 C19 1.48(2) . ?
N3 C30 1.47(2) . ?
N3 C31 1.46(2) . ?
N4 C24 1.49(2) . ?
N4 C25 1.46(2) . ?
N4 C36 1.44(2) . ?
N5 C55 1.489(10) . ?
N5 C66 1.489(10) . ?
N5 C67 1.488(10) . ?
N5' C55' 1.489(10) . ?
N5' C66' 1.490(10) . ?
N5' C67' 1.51(5) . ?
N6 C60 1.487(10) . ?
N6 C60' 1.493(10) . ?
N6 C61 1.491(10) . ?
N6 C72 1.486(10) . ?
N7 C37 1.493(10) . ?
N7 C48 1.487(10) . ?
N7 C49 1.491(7) . ?
N8 C42 1.27(5) . ?
N8 C43 1.491(7) . ?
N8 C54 1.489(10) . ?
N7' C37' 1.492(10) . ?
N7' C48' 1.491(10) . ?
N7' C49 1.489(10) . ?
N8' C42 1.61(4) . ?
N8' C43' 1.490(10) . ?
N8' C54' 1.486(10) . ?
C1 H1A 0.9700 . ?
C1 H1B 0.9700 . ?
C1 C2 1.51(2) . ?
C2 H2A 0.9700 . ?
C2 H2B 0.9700 . ?
C3 H3A 0.9700 . ?
C3 H3B 0.9700 . ?
C3 C4 1.47(2) . ?
C4 H4A 0.9700 . ?
C4 H4B 0.9700 . ?
C5 H5A 0.9700 . ?
C5 H5B 0.9700 . ?
C5 C6 1.51(3) . ?
C6 H6A 0.9700 . ?
C6 H6B 0.9700 . ?
C7 H7A 0.9700 . ?
C7 H7B 0.9700 . ?
C7 C8 1.46(3) . ?
C8 H8A 0.9700 . ?
C8 H8B 0.9700 . ?
C9 H9A 0.9700 . ?
C9 H9B 0.9700 . ?
C9 C10 1.41(3) . ?
C10 H10A 0.9700 . ?
C10 H10B 0.9700 . ?
C11 H11A 0.9700 . ?
C11 H11B 0.9700 . ?
C11 C12 1.48(3) . ?
C12 H12A 0.9700 . ?
C12 H12B 0.9700 . ?
C13 H13A 0.9700 . ?
C13 H13B 0.9700 . ?
C13 C14 1.51(3) . ?
C14 H14A 0.9700 . ?
C14 H14B 0.9700 . ?
C15 H15A 0.9700 . ?
C15 H15B 0.9700 . ?
C15 C16 1.47(3) . ?
C16 H16A 0.9700 . ?
C16 H16B 0.9700 . ?
C17 H17A 0.9700 . ?
C17 H17B 0.9700 . ?
C17 C18 1.50(3) . ?
C18 H18A 0.9700 . ?
C18 H18B 0.9700 . ?
C19 H19A 0.9700 . ?
C19 H19B 0.9700 . ?
C19 C20 1.50(2) . ?
C20 H20A 0.9700 . ?
C20 H20B 0.9700 . ?
C21 H21A 0.9700 . ?
C21 H21B 0.9700 . ?
C21 C22 1.49(2) . ?
C22 H22A 0.9700 . ?
C22 H22B 0.9700 . ?
C23 H23A 0.9700 . ?
C23 H23B 0.9700 . ?
C23 C24 1.50(2) . ?
C24 H24A 0.9700 . ?
C24 H24B 0.9700 . ?
C25 H25A 0.9700 . ?
C25 H25B 0.9700 . ?
C25 C26 1.50(3) . ?
C26 H26A 0.9700 . ?
C26 H26B 0.9700 . ?
C27 H27A 0.9700 . ?
C27 H27B 0.9700 . ?
C27 C28 1.49(2) . ?
C28 H28A 0.9700 . ?
C28 H28B 0.9700 . ?
C29 H29A 0.9700 . ?
C29 H29B 0.9700 . ?
C29 C30 1.49(2) . ?
C30 H30A 0.9700 . ?
C30 H30B 0.9700 . ?
C31 H31A 0.9700 . ?
C31 H31B 0.9700 . ?
C31 C32 1.50(2) . ?
C32 H32A 0.9700 . ?
C32 H32B 0.9700 . ?
C33 H33A 0.9700 . ?
C33 H33B 0.9700 . ?
C33 C34 1.50(2) . ?
C34 H34A 0.9700 . ?
C34 H34B 0.9700 . ?
C35 H35A 0.9700 . ?
C35 H35B 0.9700 . ?
C35 C36 1.53(2) . ?
C36 H36A 0.9700 . ?
C36 H36B 0.9700 . ?
C37 H37A 0.9700 . ?
C37 H37B 0.9700 . ?
C37 C38 1.541(10) . ?
C38 H38A 0.9700 . ?
C38 H38B 0.9700 . ?
C37' H37C 0.9700 . ?
C37' H37D 0.9700 . ?
C37' C38' 1.542(10) . ?
C38' H38C 0.9700 . ?
C38' H38D 0.9700 . ?
C39 H39A 0.9700 . ?
C39 H39B 0.9700 . ?
C39 H39C 0.9700 . ?
C39 H39D 0.9700 . ?
C39 C40 1.530(10) . ?
C39 C40' 1.541(10) . ?
C40 H40A 0.9700 . ?
C40 H40B 0.9700 . ?
C41 H41A 0.9700 . ?
C41 H41B 0.9700 . ?
C41 C42 1.547(10) . ?
C40' H40C 0.9700 . ?
C40' H40D 0.9700 . ?
C41' H41C 0.9700 . ?
C41' H41D 0.9700 . ?
C41' C42 1.546(10) . ?
C42 H42C 0.9700 . ?
C42 H42D 0.9700 . ?
C42 H42A 0.9700 . ?
C42 H42B 0.9700 . ?
C43 C44 1.549(10) . ?
C44 H44A 0.9700 . ?
C44 H44B 0.9700 . ?
C43' H43A 0.9700 . ?
C43' H43B 0.9700 . ?
C43' C44' 1.44(6) . ?
C44' H44C 0.9700 . ?
C44' H44D 0.9700 . ?
C45 H45A 0.9700 . ?
C45 H45B 0.9700 . ?
C45 H45C 0.9700 . ?
C45 H45D 0.9700 . ?
C45 C46 2.01(6) . ?
C45 C46' 1.45(4) . ?
C46 H46A 0.9700 . ?
C46 H46B 0.9700 . ?
C46' H46C 0.9700 . ?
C46' H46D 0.9700 . ?
C47 H47C 0.9700 . ?
C47 H47D 0.9700 . ?
C47 H47A 0.9700 . ?
C47 H47B 0.9700 . ?
C47 C48 1.25(6) . ?
C47 C48' 1.74(6) . ?
C48 H48A 0.9700 . ?
C48 H48B 0.9700 . ?
C48' H48C 0.9700 . ?
C48' H48D 0.9700 . ?
C49 H49A 0.9700 . ?
C49 H49B 0.9700 . ?
C49 H49C 0.9700 . ?
C49 H49D 0.9700 . ?
C49 C50 1.542(10) . ?
C50 H50A 0.9700 . ?
C50 H50B 0.9700 . ?
C51 H51A 0.9700 . ?
C51 H51B 0.9700 . ?
C51 C52 1.538(10) . ?
C51' H51C 0.9700 . ?
C51' H51D 0.9700 . ?
C51' C52 1.544(10) . ?
C52 H52A 0.9700 . ?
C52 H52B 0.9700 . ?
C52 H52C 0.9700 . ?
C52 H52D 0.9700 . ?
C53 H53A 0.9700 . ?
C53 H53B 0.9700 . ?
C53 C54 1.534(10) . ?
C54 H54A 0.9700 . ?
C54 H54B 0.9700 . ?
C53' H53C 0.9700 . ?
C53' H53D 0.9700 . ?
C53' C54' 1.534(10) . ?
C54' H54C 0.9700 . ?
C54' H54D 0.9700 . ?
C55 H55A 0.9700 . ?
C55 H55B 0.9700 . ?
C55 C56 1.539(10) . ?
C56 H56A 0.9700 . ?
C56 H56B 0.9700 . ?
C55' H55C 0.9700 . ?
C55' H55D 0.9700 . ?
C55' C56' 1.539(10) . ?
C56' H56C 0.9700 . ?
C56' H56D 0.9700 . ?
C57 H57A 0.9700 . ?
C57 H57B 0.9700 . ?
C57 C58 1.50(7) . ?
C58 H58A 0.9700 . ?
C58 H58B 0.9700 . ?
C59 H59A 0.9700 . ?
C59 H59B 0.9700 . ?
C59 H59C 0.9700 . ?
C59 H59D 0.9700 . ?
C59 C60 1.538(10) . ?
C59 C60' 1.541(10) . ?
C60 H60A 0.9700 . ?
C60 H60B 0.9700 . ?
C60' H60C 0.9700 . ?
C60' H60D 0.9700 . ?
C61 H61A 0.9700 . ?
C61 H61B 0.9700 . ?
C61 C62 1.537(10) . ?
C62 H62C 0.9700 . ?
C62 H62D 0.9700 . ?
C62 H62A 0.9700 . ?
C62 H62B 0.9700 . ?
C63 H63A 0.9700 . ?
C63 H63B 0.9700 . ?
C63 H63C 0.9700 . ?
C63 H63D 0.9700 . ?
C63 C64 1.537(10) . ?
C63 C64' 1.539(10) . ?
C64 H64A 0.9700 . ?
C64 H64B 0.9700 . ?
C65 H65A 0.9700 . ?
C65 H65B 0.9700 . ?
C65 C66 1.536(10) . ?
C66 H66A 0.9700 . ?
C66 H66B 0.9700 . ?
C67 H67A 0.9700 . ?
C67 H67B 0.9700 . ?
C67 C68 1.538(10) . ?
C68 H68A 0.9700 . ?
C68 H68B 0.9700 . ?
C69 H69A 0.9700 . ?
C69 H69B 0.9700 . ?
C69 C70 1.540(10) . ?
C70 H70A 0.9700 . ?
C70 H70B 0.9700 . ?
C71 H71A 0.9700 . ?
C71 H71B 0.9700 . ?
C71 C72 1.535(10) . ?
C64' H64C 0.9700 . ?
C64' H64D 0.9700 . ?
C65' H65' 0.9800 . ?
C65' C66' 1.535(10) . ?
C66' H66C 0.9700 . ?
C66' H66D 0.9700 . ?
C67' H67C 0.9700 . ?
C67' H67D 0.9700 . ?
C67' C68' 1.535(10) . ?
C68' H68C 0.9700 . ?
C68' H68D 0.9700 . ?
C69' H69C 0.9700 . ?
C69' H69D 0.9700 . ?
C69' C70' 1.539(10) . ?
C70' H70C 0.9700 . ?
C70' H70D 0.9700 . ?
C71' H71C 0.9700 . ?
C71' H71D 0.9700 . ?
C71' C72 1.543(10) . ?
C72 H72A 0.9700 . ?
C72 H72B 0.9700 . ?
C72 H72C 0.9700 . ?
C72 H72D 0.9700 . ?

loop_
_geom_torsion_atom_site_label_1
_geom_torsion_atom_site_label_2
_geom_torsion_atom_site_label_3
_geom_torsion_atom_site_label_4
_geom_torsion
_geom_torsion_site_symmetry_1
_geom_torsion_site_symmetry_2
_geom_torsion_site_symmetry_3
_geom_torsion_site_symmetry_4
_geom_torsion_publ_flag
K1 O1 C10 C9 -48(2) . . . . ?
K1 O1 C11 C12 55(2) . . . . ?
K1 O2 C8 C7 48(2) . . . . ?
K1 O2 C9 C10 -44.2(18) . . . . ?
K1 O3 C2 C1 49.1(16) . . . . ?
K1 O3 C3 C4 -50.3(14) . . . . ?
K1 O4 C4 C3 -49.2(14) . . . . ?
K1 O4 C5 C6 55.6(16) . . . . ?
K1 O5 C16 C15 -55.6(16) . . . . ?
K1 O5 C17 C18 57.5(16) . . . . ?
K1 O6 C14 C13 50.4(17) . . . . ?
K1 O6 C15 C16 -43.1(16) . . . . ?
K1 N1 C1 C2 43.5(16) . . . . ?
K1 N1 C12 C11 37(2) . . . . ?
K1 N1 C13 C14 45.4(18) . . . . ?
K1 N2 C6 C5 39.3(16) . . . . ?
K1 N2 C7 C8 46.6(19) . . . . ?
K1 N2 C18 C17 40.7(17) . . . . ?
K2 O7 C32 C31 54.6(15) . . . . ?
K2 O7 C33 C34 -57.4(14) . . . . ?
K2 O8 C34 C33 -42.1(16) . . . . ?
K2 O8 C35 C36 49.7(16) . . . . ?
K2 O9 C22 C21 -45.4(14) . . . . ?
K2 O9 C23 C24 58.4(14) . . . . ?
K2 O10 C20 C19 48.0(14) . . . . ?
K2 O10 C21 C22 -48.5(14) . . . . ?
K2 O11 C28 C27 -42.3(15) . . . . ?
K2 O11 C29 C30 50.3(14) . . . . ?
K2 O12 C26 C25 51.6(16) . . . . ?
K2 O12 C27 C28 -47.3(14) . . . . ?
K2 N3 C19 C20 43.9(15) . . . . ?
K2 N3 C30 C29 41.7(15) . . . . ?
K2 N3 C31 C32 42.9(16) . . . . ?
K2 N4 C24 C23 38.5(15) . . . . ?
K2 N4 C25 C26 39.4(16) . . . . ?
K2 N4 C36 C35 42.9(15) . . . . ?
K3 O13 C50 C49 50(2) . . . . ?
K3 O13 C51 C52 -59(3) . . . . ?
K3 O13 C51' C52 -117(3) . . . . ?
K3 O14 C52 O14' 131(10) . . . . ?
K3 O14 C52 C51 -54(3) . . . . ?
K3 O14 C52 C51' -49(2) . . . . ?
K3 O14 C53 C54 -10(4) . . . . ?
K3 O15 C40 C39 -45(5) . . . . ?
K3 O15 C41 C42 63(4) . . . . ?
K3 O16 C38 C37 69(4) . . . . ?
K3 O16 C38' C37' 52(4) . . . . ?
K3 O16 C39 C40 -61(3) . . . . ?
K3 O16 C39 C40' -45(2) . . . . ?
K3 O17 C46 C45 -44(5) . . . . ?
K3 O17 C47 O17' -159(8) . . . . ?
K3 O17 C47 C48 51(4) . . . . ?
K3 O17 C47 C48' 46(3) . . . . ?
K3 O18 C44 C43 115(20) . . . . ?
K3 O18 C45 O18' -147(5) . . . . ?
K3 O18 C45 C46 -8(4) . . . . ?
K3 O18 C45 C46' 17(4) . . . . ?
K3 N7 C37 C38 28(6) . . . . ?
K3 N7 C48 C47 47(6) . . . . ?
K3 N7 C49 N7' -45(7) . . . . ?
K3 N7 C49 C50 56(3) . . . . ?
K3 N8 C42 K3' 13.0(6) . . . . ?
K3 N8 C42 N8' 28(9) . . . . ?
K3 N8 C42 C41 56(3) . . . . ?
K3 N8 C42 C41' 38(3) . . . . ?
K3 N8 C43 C44 52(3) . . . . ?
K3 N8 C54 C53 -124(6) . . . . ?
K4 O19 C64 C63 -70(4) . . . . ?
K4 O19 C65 C66 68(5) . . . . ?
K4 O19 C64' C63 -23(4) . . . . ?
K4 O19 C65' K4' 7.5(4) . . . . ?
K4 O19 C65' C66' 140(3) . . . . ?
K4 O20 C62 O20' -133(8) . . . . ?
K4 O20 C62 C61 67(5) . . . . ?
K4 O20 C63 O20' -101(12) . . . . ?
K4 O20 C63 C64 -47(3) . . . . ?
K4 O20 C63 C64' -42(4) . . . . ?
K4 O21 C70 C69 -48(5) . . . . ?
K4 O21 C71 C72 51(5) . . . . ?
K4 O22 C68 C67 45(5) . . . . ?
K4 O22 C69 C70 -52(4) . . . . ?
K4 O23 C56' C55' 25(4) . . . . ?
K4 O23 C57 C58 -46(4) . . . . ?
K4 O24 C58 C57 -60(4) . . . . ?
K4 O24 C59 C60 76(2) . . . . ?
K4 O24 C59 C60' 79.1(16) . . . . ?
K4 N5 C55 C56 51(4) . . . . ?
K4 N5 C66 C65 33(3) . . . . ?
K4 N5 C67 C68 35(5) . . . . ?
K4 N6 C60 C59 16(5) . . . . ?
K4 N6 C60' C59 52(3) . . . . ?
K4 N6 C61 C62 53(2) . . . . ?
K4 N6 C72 C71 48(3) . . . . ?
K4 N6 C72 C71' 66(3) . . . . ?
K3' O14' C52 O14 -25(7) . . . . ?
K3' O14' C52 C51 -31(4) . . . . ?
K3' O14' C52 C51' -25(2) . . . . ?
K3' O14' C53' C54' 42(4) . . . . ?
K3' O15' C40' C39 -120(3) . . . . ?
K3' O15' C41' C42 56(3) . . . . ?
K3' O16 C38 C37 62(5) . . . . ?
K3' O16 C38' C37' 40(4) . . . . ?
K3' O16 C39 C40 -48(3) . . . . ?
K3' O16 C39 C40' -32(2) . . . . ?
K3' O17' C46' C45 53(8) . . . . ?
K3' O17' C47 O17 21(5) . . . . ?
K3' O17' C47 C48 56(4) . . . . ?
K3' O17' C47 C48' 47(3) . . . . ?
K3' O18' C44' C43' 82(3) . . . . ?
K3' O18' C45 O18 14(2) . . . . ?
K3' O18' C45 C46 -34(3) . . . . ?
K3' O18' C45 C46' -5(4) . . . . ?
K3' N7' C37' C38' 87(4) . . . . ?
K3' N7' C48' C47 66(3) . . . . ?
K3' N7' C49 N7 114(8) . . . . ?
K3' N7' C49 C50 23(4) . . . . ?
K3' N8' C42 N8 -161(11) . . . . ?
K3' N8' C42 C41 45(3) . . . . ?
K3' N8' C42 C41' 28(3) . . . . ?
K3' N8' C43' C44' 45(3) . . . . ?
K3' N8' C54' C53' 49(4) . . . . ?
K4' O19 C64 C63 -64(4) . . . . ?
K4' O19 C65 C66 61(6) . . . . ?
K4' O19 C64' C63 -14(4) . . . . ?
K4' O19 C65' C66' 132(3) . . . . ?
K4' O20' C62 O20 25(5) . . . . ?
K4' O20' C62 C61 46(2) . . . . ?
K4' O20' C63 O20 57(11) . . . . ?
K4' O20' C63 C64 -69(3) . . . . ?
K4' O20' C63 C64' -72(4) . . . . ?
K4' O21' C70' C69' -48(4) . . . . ?
K4' O21' C71' C72 40(4) . . . . ?
K4' O22' C68' C67' 52(4) . . . . ?
K4' O22' C69' C70' -43(4) . . . . ?
K4' O23 C56' C55' 40(4) . . . . ?
K4' O23 C57 C58 -54(4) . . . . ?
K4' O24 C58 C57 -52(4) . . . . ?
K4' O24 C59 C60 65(2) . . . . ?
K4' O24 C59 C60' 68.9(18) . . . . ?
K4' N5' C55' C56' 50(3) . . . . ?
K4' N5' C66' C65' 35(3) . . . . ?
K4' N5' C67' C68' 45(4) . . . . ?
K4' N6 C60 C59 29(4) . . . . ?
K4' N6 C60' C59 63(3) . . . . ?
K4' N6 C61 C62 54(2) . . . . ?
K4' N6 C72 C71 35(3) . . . . ?
K4' N6 C72 C71' 54(3) . . . . ?
K4' C65' C66' N5' -51(3) . . . . ?
O1 C11 C12 N1 -65(2) . . . . ?
O2 C9 C10 O1 63(2) . . . . ?
O3 C3 C4 O4 67.9(16) . . . . ?
O4 C5 C6 N2 -64.4(18) . . . . ?
O5 C17 C18 N2 -70(2) . . . . ?
O6 C15 C16 O5 67.0(18) . . . . ?
O7 C33 C34 O8 66.6(17) . . . . ?
O8 C35 C36 N4 -62.2(17) . . . . ?
O9 C23 C24 N4 -67.8(18) . . . . ?
O10 C21 C22 O9 63.1(16) . . . . ?
O11 C29 C30 N3 -64.1(17) . . . . ?
O12 C27 C28 O11 57.7(17) . . . . ?
O13 C51 C52 O14 65(4) . . . . ?
O13 C51 C52 O14' 67(4) . . . . ?
O13 C51 C52 C51' 60(2) . . . . ?
O13 C51' C52 O14 128(4) . . . . ?
O13 C51' C52 O14' 128(3) . . . . ?
O13 C51' C52 C51 -59(2) . . . . ?
O14 C53 C54 N8 125(6) . . . . ?
O15 C41 C42 K3' -74(4) . . . . ?
O15 C41 C42 N8 -106(5) . . . . ?
O15 C41 C42 N8' -100(4) . . . . ?
O15 C41 C42 C41' 11(8) . . . . ?
O14' C53' C54' N8' -61(5) . . . . ?
O15' C41' C42 K3' -42(3) . . . . ?
O15' C41' C42 N8 -61(5) . . . . ?
O15' C41' C42 N8' -59(4) . . . . ?
O15' C41' C42 C41 -133(14) . . . . ?
O16 C39 C40 O15 94(6) . . . . ?
O16 C39 C40' O15' 130(4) . . . . ?
O17 C47 C48 N7 -65(6) . . . . ?
O17 C47 C48' N7' -84(4) . . . . ?
O18 C45 C46' O17' -58(9) . . . . ?
O17' C47 C48 N7 -79(7) . . . . ?
O17' C47 C48' N7' -94(4) . . . . ?
O18' C45 C46' O17' -44(11) . . . . ?
O19 C65 C66 N5 -67(6) . . . . ?
O19 C65' C66' N5' -149(3) . . . . ?
O20 C63 C64 O19 84(4) . . . . ?
O20 C63 C64' O19 44(4) . . . . ?
O21 C71 C72 N6 -65(4) . . . . ?
O21 C71 C72 C71' 165(12) . . . . ?
O22 C69 C70 O21 65(5) . . . . ?
O20' C63 C64 O19 95(4) . . . . ?
O20' C63 C64' O19 57(4) . . . . ?
O21' C71' C72 N6 -65(4) . . . . ?
O21' C71' C72 C71 -8(7) . . . . ?
O22' C69' C70' O21' 62(5) . . . . ?
O23 C57 C58 O24 72(5) . . . . ?
O24 C59 C60 N6 -65(4) . . . . ?
O24 C59 C60' N6 -95(3) . . . . ?
N1 C1 C2 O3 -62.7(18) . . . . ?
N1 C13 C14 O6 -64(2) . . . . ?
N2 C7 C8 O2 -64(2) . . . . ?
N3 C19 C20 O10 -61.7(17) . . . . ?
N3 C31 C32 O7 -68.3(18) . . . . ?
N4 C25 C26 O12 -62.8(19) . . . . ?
N5 C55 C56 O23 -31(6) . . . . ?
N5 C67 C68 O22 -58(6) . . . . ?
N5' C55' C56' O23 -64(4) . . . . ?
N5' C67' C68' O22' -67(4) . . . . ?
N6 C61 C62 O20 -66(3) . . . . ?
N6 C61 C62 O20' -75(3) . . . . ?
N7 C37 C38 O16 -67(6) . . . . ?
N7 C49 C50 O13 -81(4) . . . . ?
N8 C43 C44 O18 167(19) . . . . ?
N7' C37' C38' O16 -75(4) . . . . ?
N7' C49 C50 O13 -57(4) . . . . ?
N8' C43' C44' O18' -107(4) . . . . ?
C1 N1 C12 C11 159.3(17) . . . . ?
C1 N1 C13 C14 -76.5(19) . . . . ?
C2 O3 C3 C4 175.3(13) . . . . ?
C3 O3 C2 C1 -178.4(13) . . . . ?
C4 O4 C5 C6 -173.7(13) . . . . ?
C5 O4 C4 C3 178.1(13) . . . . ?
C6 N2 C7 C8 -76(2) . . . . ?
C6 N2 C18 C17 161.2(15) . . . . ?
C7 N2 C6 C5 161.4(14) . . . . ?
C7 N2 C18 C17 -78.4(19) . . . . ?
C8 O2 C9 C10 173.9(17) . . . . ?
C9 O2 C8 C7 -172.1(16) . . . . ?
C10 O1 C11 C12 -174.0(17) . . . . ?
C11 O1 C10 C9 -179.3(18) . . . . ?
C12 N1 C1 C2 -77.6(18) . . . . ?
C12 N1 C13 C14 164.3(16) . . . . ?
C13 N1 C1 C2 164.2(14) . . . . ?
C13 N1 C12 C11 -82(2) . . . . ?
C14 O6 C15 C16 174.6(14) . . . . ?
C15 O6 C14 C13 -168.1(14) . . . . ?
C16 O5 C17 C18 -178.7(15) . . . . ?
C17 O5 C16 C15 -179.9(14) . . . . ?
C18 N2 C6 C5 -79.5(18) . . . . ?
C18 N2 C7 C8 164.4(16) . . . . ?
C19 N3 C30 C29 162.4(13) . . . . ?
C19 N3 C31 C32 -79.2(17) . . . . ?
C20 O10 C21 C22 173.8(12) . . . . ?
C21 O10 C20 C19 -176.7(13) . . . . ?
C22 O9 C23 C24 -168.1(12) . . . . ?
C23 O9 C22 C21 -177.8(12) . . . . ?
C24 N4 C25 C26 -77.7(17) . . . . ?
C24 N4 C36 C35 158.6(13) . . . . ?
C25 N4 C24 C23 158.8(14) . . . . ?
C25 N4 C36 C35 -81.2(16) . . . . ?
C26 O12 C27 C28 178.7(13) . . . . ?
C27 O12 C26 C25 -174.9(13) . . . . ?
C28 O11 C29 C30 -168.1(13) . . . . ?
C29 O11 C28 C27 179.0(12) . . . . ?
C30 N3 C19 C20 -74.7(16) . . . . ?
C30 N3 C31 C32 161.7(13) . . . . ?
C31 N3 C19 C20 165.0(13) . . . . ?
C31 N3 C30 C29 -78.0(16) . . . . ?
C32 O7 C33 C34 176.7(14) . . . . ?
C33 O7 C32 C31 179.9(14) . . . . ?
C34 O8 C35 C36 -167.6(13) . . . . ?
C35 O8 C34 C33 174.0(13) . . . . ?
C36 N4 C24 C23 -80.1(16) . . . . ?
C36 N4 C25 C26 163.3(14) . . . . ?
C37 N7 C48 C47 -72(8) . . . . ?
C37 N7 C49 N7' 64(7) . . . . ?
C37 N7 C49 C50 164(3) . . . . ?
C38 O16 C38' C37' 123(12) . . . . ?
C38 O16 C39 C40 -180(4) . . . . ?
C38 O16 C39 C40' -163(4) . . . . ?
C37' N7' C48' C47 -44(5) . . . . ?
C37' N7' C49 N7 -73(8) . . . . ?
C37' N7' C49 C50 -163(3) . . . . ?
C38' O16 C38 C37 -50(8) . . . . ?
C38' O16 C39 C40 161(4) . . . . ?
C38' O16 C39 C40' 177(3) . . . . ?
C39 O16 C38 C37 -176(4) . . . . ?
C39 O16 C38' C37' -176(3) . . . . ?
C40 O15 C41 C42 132(5) . . . . ?
C40 C39 C40' O15' -72(4) . . . . ?
C41 O15 C40 C39 -115(7) . . . . ?
C40' O15' C41' C42 139(4) . . . . ?
C40' C39 C40 O15 68(5) . . . . ?
C41' O15' C40' C39 140(4) . . . . ?
C42 N8 C43 C44 164(4) . . . . ?
C42 N8 C54 C53 138(5) . . . . ?
C42 N8' C43' C44' 170(3) . . . . ?
C42 N8' C54' C53' -84(3) . . . . ?
C43 N8 C42 K3' -57(3) . . . . ?
C43 N8 C42 N8' -41(10) . . . . ?
C43 N8 C42 C41 -13(3) . . . . ?
C43 N8 C42 C41' -31(4) . . . . ?
C43 N8 C54 C53 -160(5) . . . . ?
C44 O18 C45 O18' -4(7) . . . . ?
C44 O18 C45 C46 135(8) . . . . ?
C44 O18 C45 C46' 161(8) . . . . ?
C43' N8' C42 K3' -113(3) . . . . ?
C43' N8' C42 N8 86(11) . . . . ?
C43' N8' C42 C41 -68(3) . . . . ?
C43' N8' C42 C41' -85(3) . . . . ?
C43' N8' C54' C53' 171(3) . . . . ?
C44' O18' C45 O18 -64(4) . . . . ?
C44' O18' C45 C46 -113(4) . . . . ?
C44' O18' C45 C46' -84(5) . . . . ?
C45 O18 C44 C43 -39(24) . . . . ?
C45 O18' C44' C43' 168(3) . . . . ?
C46 O17 C47 O17' -27(6) . . . . ?
C46 O17 C47 C48 -177(4) . . . . ?
C46 O17 C47 C48' 178(4) . . . . ?
C46 C45 C46' O17' 33(7) . . . . ?
C46' O17' C47 O17 163(18) . . . . ?
C46' O17' C47 C48 -162(12) . . . . ?
C46' O17' C47 C48' -171(13) . . . . ?
C47 O17 C46 C45 177(4) . . . . ?
C47 O17' C46' C45 -92(15) . . . . ?
C48 N7 C37 C38 143(6) . . . . ?
C48 N7 C49 N7' -149(11) . . . . ?
C48 N7 C49 C50 -49(6) . . . . ?
C48 C47 C48' N7' 109(9) . . . . ?
C48' N7' C37' C38' 177(4) . . . . ?
C48' N7' C49 N7 33(7) . . . . ?
C48' N7' C49 C50 -58(4) . . . . ?
C48' C47 C48 N7 -52(7) . . . . ?
C49 N7 C37 C38 -73(6) . . . . ?
C49 N7 C48 C47 150(5) . . . . ?
C49 N7' C37' C38' -87(5) . . . . ?
C49 N7' C48' C47 -175(4) . . . . ?
C50 O13 C51 C52 174(3) . . . . ?
C50 O13 C51' C52 138(3) . . . . ?
C51 O13 C50 C49 -180(3) . . . . ?
C51 O13 C51' C52 60(2) . . . . ?
C51' O13 C50 C49 130(3) . . . . ?
C51' O13 C51 C52 -61(2) . . . . ?
C52 O14 C53 C54 140(3) . . . . ?
C52 O14' C53' C54' -164(4) . . . . ?
C53 O14 C52 O14' -20(7) . . . . ?
C53 O14 C52 C51 154(3) . . . . ?
C53 O14 C52 C51' 159(4) . . . . ?
C54 N8 C42 K3' 77(3) . . . . ?
C54 N8 C42 N8' 93(11) . . . . ?
C54 N8 C42 C41 121(3) . . . . ?
C54 N8 C42 C41' 103(4) . . . . ?
C54 N8 C43 C44 84(6) . . . . ?
C53' O14' C52 O14 -175(12) . . . . ?
C53' O14' C52 C51 179(4) . . . . ?
C53' O14' C52 C51' -176(5) . . . . ?
C54' N8' C42 K3' 138(3) . . . . ?
C54' N8' C42 N8 -23(9) . . . . ?
C54' N8' C42 C41 -177(2) . . . . ?
C54' N8' C42 C41' 166(3) . . . . ?
C54' N8' C43' C44' -91(4) . . . . ?
C55 N5 C66 C65 -86(4) . . . . ?
C55 N5 C67 C68 155(4) . . . . ?
C56 O23 C56' C55' -49(3) . . . . ?
C56 O23 C57 C58 134(4) . . . . ?
C55' N5' C66' C65' -85(3) . . . . ?
C55' N5' C67' C68' 163(3) . . . . ?
C56' O23 C57 C58 169(3) . . . . ?
C57 O23 C56' C55' 176(3) . . . . ?
C58 O24 C59 C60 -177(3) . . . . ?
C58 O24 C59 C60' -174(3) . . . . ?
C59 O24 C58 C57 -166(4) . . . . ?
C60 N6 C60' C59 -75(3) . . . . ?
C60 N6 C61 C62 173(2) . . . . ?
C60 N6 C72 C71 -93(4) . . . . ?
C60 N6 C72 C71' -75(4) . . . . ?
C60 C59 C60' N6 74(3) . . . . ?
C60' N6 C60 C59 76(3) . . . . ?
C60' N6 C61 C62 168(2) . . . . ?
C60' N6 C72 C71 -73(4) . . . . ?
C60' N6 C72 C71' -54(4) . . . . ?
C60' C59 C60 N6 -76(3) . . . . ?
C61 N6 C60 C59 -89(4) . . . . ?
C61 N6 C60' C59 -58(4) . . . . ?
C61 N6 C72 C71 157(3) . . . . ?
C61 N6 C72 C71' 176(3) . . . . ?
C62 O20 C63 O20' 111(12) . . . . ?
C62 O20 C63 C64 166(3) . . . . ?
C62 O20 C63 C64' 170(3) . . . . ?
C62 O20' C63 O20 -55(11) . . . . ?
C62 O20' C63 C64 179(3) . . . . ?
C62 O20' C63 C64' 176(3) . . . . ?
C63 O20 C62 O20' -18(4) . . . . ?
C63 O20 C62 C61 -179(2) . . . . ?
C63 O20' C62 O20 146(7) . . . . ?
C63 O20' C62 C61 168(3) . . . . ?
C64 O19 C65 C66 -177(5) . . . . ?
C64 O19 C64' C63 -67(2) . . . . ?
C64 O19 C65' K4' 86(3) . . . . ?
C64 O19 C65' C66' -142(3) . . . . ?
C64 C63 C64' O19 52(5) . . . . ?
C65 O19 C64 C63 164(4) . . . . ?
C65 O19 C64' C63 -165(3) . . . . ?
C65 O19 C65' K4' 174(3) . . . . ?
C65 O19 C65' C66' -54(3) . . . . ?
C66 N5 C55 C56 171(3) . . . . ?
C66 N5 C67 C68 -85(5) . . . . ?
C67 N5 C55 C56 -69(5) . . . . ?
C67 N5 C66 C65 149(3) . . . . ?
C68 O22 C69 C70 179(4) . . . . ?
C69 O22 C68 C67 174(4) . . . . ?
C70 O21 C71 C72 -175(4) . . . . ?
C71 O21 C70 C69 176(4) . . . . ?
C64' O19 C64 C63 75(3) . . . . ?
C64' O19 C65 C66 -146(5) . . . . ?
C64' O19 C65' K4' 114(5) . . . . ?
C64' O19 C65' C66' -114(5) . . . . ?
C64' C63 C64 O19 -90(6) . . . . ?
C65' O19 C64 C63 -128(3) . . . . ?
C65' O19 C65 C66 55(4) . . . . ?
C65' O19 C64' C63 -113(5) . . . . ?
C66' N5' C55' C56' 174(3) . . . . ?
C66' N5' C67' C68' -80(4) . . . . ?
C67' N5' C55' C56' -67(4) . . . . ?
C67' N5' C66' C65' 155(3) . . . . ?
C68' O22' C69' C70' -177(3) . . . . ?
C69' O22' C68' C67' -175(3) . . . . ?
C70' O21' C71' C72 -178(3) . . . . ?
C71' O21' C70' C69' 168(4) . . . . ?
C72 N6 C60 C59 155(3) . . . . ?
C72 N6 C60' C59 175(3) . . . . ?
C72 N6 C61 C62 -65(3) . . . . ?

loop_
_smtbx_masks_void_nr
_smtbx_masks_void_average_x
_smtbx_masks_void_average_y
_smtbx_masks_void_average_z
_smtbx_masks_void_volume
_smtbx_masks_void_count_electrons
_smtbx_masks_void_content
1 0.500 0.000 1.000 878.1 156.9 ?
2 -0.163 0.509 0.367 78.2 25.6 ?
3 0.163 0.491 0.633 78.2 19.4 ?
